data_7710649
loop_
_publ_author_name
'Uhlmann, Cedric'
'Feuerstein, Thomas J.'
'Seifert, Tim P.'
'Jung, Andr\'e P.'
'Gamer, Michael T.'
'K\"oppe, Ralf'
'Lebedkin, Sergei'
'Kappes, Manfred M.'
'Roesky, Peter W.'

_publ_section_title
;
 Luminescent early-late-hetero-tetranuclear group IV -- Au(i) bisamidinate
 complexes
;
_journal_name_full 'Dalton Transactions'
_journal_paper_doi 10.1039/D2DT00458E
_journal_year 2022
_chemical_formula_moiety 'C74 H88 Au2 Cl2 N4 Ti2, 3(C7 H8)'
_chemical_formula_sum 'C95 H112 Au2 Cl2 N4 Ti2'
_chemical_formula_weight 1870.51
_space_group_crystal_system triclinic
_space_group_IT_number 2
_space_group_name_Hall '-P 1'
_space_group_name_H-M_alt 'P -1'
_atom_sites_solution_hydrogens geom
_audit_creation_date 2021-11-11
_audit_creation_method
;
Olex2 1.5
(compiled 2021.10.07 svn.r9718050b for OlexSys, GUI svn.r6410)
;
_audit_update_record
;
2022-02-14 deposited with the CCDC.	2022-07-01 downloaded from the CCDC.
;
_cell_angle_alpha 81.979(3)
_cell_angle_beta 73.636(4)
_cell_angle_gamma 73.059(3)
_cell_formula_units_Z 2
_cell_length_a 15.9924(7)
_cell_length_b 16.5310(7)
_cell_length_c 18.2303(8)
_cell_measurement_reflns_used 34219
_cell_measurement_temperature 100
_cell_measurement_theta_max 29.04
_cell_measurement_theta_min 1.62
_cell_volume 4415.0(3)
_computing_cell_refinement
;
X-Area Recipe 1.34.0.0 (STOE, 2019)
;
_computing_data_collection
;
X-Area Pilatus3_SV 1.31.161.0 (STOE, 2020)
;
_computing_data_reduction
;
X-Area Integrate 1.78.0.0 (STOE, 2020)
X-Area LANA 1.78.0.0 (STOE, 2020)
;
_computing_molecular_graphics 'Olex2 1.5-alpha (Dolomanov et al., 2009)'
_computing_publication_material
;
STOE & Cie GmbH, X-Area, software package for collecting single-crystal or
multi-domain crystal data on STOE area-detector diffractometers, for image 
processing, for the correction and scaling of reflection intensities and 
for outlier rejection, version 1.84, Darmstadt 2018
MS Word (Microsoft)
Olex2 1.5-alpha (Dolomanov et al., 2009)
;
_computing_structure_refinement 'SHELXL-2018/3 (Sheldrick, 2015)'
_computing_structure_solution 'SHELXT 2018/2 (Sheldrick, 2018)'
_diffrn_ambient_temperature 100
_diffrn_detector Pilatus200K
_diffrn_detector_area_resol_mean 5.81
_diffrn_detector_type 'DECTRIS PILATUS 200K'
_diffrn_measured_fraction_theta_full 0.988
_diffrn_measured_fraction_theta_max 0.845
_diffrn_measurement_details
;
 751 frames, detector distance = 60 mm
;
_diffrn_measurement_device 'Eulerian 4-circle diffractometer'
_diffrn_measurement_device_type 'STOE STADIVARI'
_diffrn_measurement_method 'rotation method, \w scans'
_diffrn_radiation_collimation '0.5 mm diameter, monocapillary'
_diffrn_radiation_monochromator 'plane graphite'
_diffrn_radiation_polarisn_norm 0
_diffrn_radiation_probe x-ray
_diffrn_radiation_type 'Mo K\a'
_diffrn_radiation_wavelength 0.71073
_diffrn_reflns_av_R_equivalents 0.0438
_diffrn_reflns_av_unetI/netI 0.0873
_diffrn_reflns_Laue_measured_fraction_full 0.988
_diffrn_reflns_Laue_measured_fraction_max 0.845
_diffrn_reflns_limit_h_max 20
_diffrn_reflns_limit_h_min -19
_diffrn_reflns_limit_k_max 22
_diffrn_reflns_limit_k_min -22
_diffrn_reflns_limit_l_max 25
_diffrn_reflns_limit_l_min -24
_diffrn_reflns_number 42976
_diffrn_reflns_point_group_measured_fraction_full 0.988
_diffrn_reflns_point_group_measured_fraction_max 0.845
_diffrn_reflns_theta_full 25.242
_diffrn_reflns_theta_max 29.659
_diffrn_reflns_theta_min 1.618
_diffrn_source 'Mo Genix 3D HF'
_diffrn_source_current 1.000
_diffrn_source_power 0.050
_diffrn_source_voltage 50
_exptl_absorpt_coefficient_mu 3.593
_exptl_absorpt_correction_T_max 0.5040
_exptl_absorpt_correction_T_min 0.1429
_exptl_absorpt_correction_type multi-scan
_exptl_absorpt_process_details
;
STOE X-Red32, absorption correction by Gaussian integration, analogous to
P. Coppens, "The Evaluation of Absorption and Extinction in Single-Crystal
Structure Analysis", published in: F. R. Ahmed (Editor), "Crystallographic
Computing", Munksgaard, Copenhagen (1970), 255 - 270. Afterwards scaling of
reflection intensities was performed within STOE LANA. J. Koziskova, F. Hahn,
J. Richter, J. Kozisek, Acta Chimica Slovaca, vol. 9, no. 2, 2016, pp. 136-140.
;
_exptl_crystal_colour red
_exptl_crystal_colour_primary red
_exptl_crystal_density_diffrn 1.407
_exptl_crystal_density_method 'not measured'
_exptl_crystal_description prism
_exptl_crystal_F_000 1892
_exptl_crystal_size_max 0.272
_exptl_crystal_size_mid 0.169
_exptl_crystal_size_min 0.099
_refine_diff_density_max 2.227
_refine_diff_density_min -1.421
_refine_diff_density_rms 0.146
_refine_ls_extinction_method none
_refine_ls_goodness_of_fit_ref 0.942
_refine_ls_hydrogen_treatment constr
_refine_ls_matrix_type full
_refine_ls_number_parameters 986
_refine_ls_number_reflns 21107
_refine_ls_number_restraints 263
_refine_ls_restrained_S_all 2.380
_refine_ls_R_factor_all 0.1046
_refine_ls_R_factor_gt 0.0556
_refine_ls_shift/su_max 0.001
_refine_ls_shift/su_mean 0.000
_refine_ls_structure_factor_coef Fsqd
_refine_ls_weighting_details 'w=1/[\s^2^(Fo^2^)+(0.0812P)^2^] where P=(Fo^2^+2Fc^2^)/3'
_refine_ls_weighting_scheme calc
_refine_ls_wR_factor_gt 0.1310
_refine_ls_wR_factor_ref 0.1479
_reflns_Friedel_coverage 0.000
_reflns_number_gt 12501
_reflns_number_total 21107
_reflns_threshold_expression 'I > 2\s(I)'
_cod_data_source_file d2dt00458e2.cif
_cod_data_source_block tjfaj02-02
_cod_original_cell_volume 4415.0(4)
_cod_database_code 7710649
_shelx_shelxl_version_number 2018/3
_shelx_space_group_comment
;
The symmetry employed for this shelxl refinement is uniquely defined
by the following loop, which should always be used as a source of
symmetry information in preference to the above space-group names.
They are only intended as comments.
;
_shelx_estimated_absorpt_t_max 0.717
_shelx_estimated_absorpt_t_min 0.442
_olex2_refinement_description
;
1. Fixed Uiso
 At 1.2 times of:
  All C(H) groups
 At 1.5 times of:
  All C(H,H,H) groups
2. Restrained distances
 C83-C82
 1.53 with sigma of 0.02
 C89-C90
 1.53 with sigma of 0.005
 C26-C59
 1.53 with sigma of 0.02
 C88-C82 \\sim C82-C84
 with sigma of 0.005
 C81B-C76B \\sim C81B-C80B
 with sigma of 0.04
 C75-C76 \\sim C82-C83
 with sigma of 0.005
 C25B-C17 \\sim C17-C25A
 with sigma of 0.02
 C92-C93 \\sim C94-C93 \\sim C90-C94 \\sim C89-C90
 with sigma of 0.005
 C95-C89 \\sim C89-C91
 with sigma of 0.005
3. Rigid bond restraints
 C65B, C66B
 with sigma for 1-2 distances of 0.01 and sigma for 1-3 distances of 0.01
 C25B, C26B, C27B
 with sigma for 1-2 distances of 0.01 and sigma for 1-3 distances of 0.01
 C25A, C26A, C27A
 with sigma for 1-2 distances of 0.01 and sigma for 1-3 distances of 0.01
4. Uiso/Uaniso restraints and constraints
C82 \\sim C83 \\sim C84 \\sim C85 \\sim C86 \\sim C87 \\sim C88: within 2A with
sigma of 0.001 and sigma for terminal atoms of 0.002 within 2A
C25A \\sim C26A \\sim C27A: within 2A with sigma of 0.04 and sigma for terminal
atoms of 0.08 within 2A
C25B \\sim C26B \\sim C27B: within 2A with sigma of 0.04 and sigma for terminal
atoms of 0.08 within 2A
C17 \\sim C25B \\sim C26B \\sim C27B: within 2A with sigma of 0.01 and sigma
for terminal atoms of 0.02 within 2A
C17 \\sim C25A \\sim C26A \\sim C27A: within 2A with sigma of 0.01 and sigma
for terminal atoms of 0.02 within 2A
C75B \\sim C76B \\sim C77B \\sim C78B \\sim C79B \\sim C80B \\sim C81B: within
2A with sigma of 0.01 and sigma for terminal atoms of 0.02 within 2A
C75A \\sim C76A \\sim C77A \\sim C78A \\sim C79A \\sim C80A \\sim C81A: within
2A with sigma of 0.01 and sigma for terminal atoms of 0.02 within 2A
C50 \\sim C51 \\sim C52: within 2A with sigma of 0.01 and sigma for terminal
atoms of 0.02 within 2A
C47 \\sim C48 \\sim C49: within 2A with sigma of 0.01 and sigma for terminal
atoms of 0.02 within 2A
C59A \\sim C60A \\sim C61A: within 2A with sigma of 0.01 and sigma for terminal
atoms of 0.02 within 2A
C59B \\sim C60B \\sim C61B: within 2A with sigma of 0.01 and sigma for terminal
atoms of 0.02 within 2A
C89 \\sim C90 \\sim C91 \\sim C92 \\sim C93 \\sim C94 \\sim C95: within 2A with
sigma of 0.01 and sigma for terminal atoms of 0.02 within 2A
C75 \\sim C76 \\sim C77 \\sim C78 \\sim C79 \\sim C80 \\sim C81: within 2A with
sigma of 0.01 and sigma for terminal atoms of 0.02 within 2A
C25 \\sim C26 \\sim C27 \\sim C59 \\sim C61 \\sim C62 \\sim C63 \\sim C64 \\sim
C65 \\sim C66: within 2A with sigma of 0.01 and sigma for terminal atoms of
0.02 within 2A
5. Others
 Fixed Sof: C25A(0.5) H25A(0.5) C26A(0.5) H26A(0.5) H26B(0.5) H26C(0.5)
 C27A(0.5) H27A(0.5) H27B(0.5) H27C(0.5) C25B(0.5) H25B(0.5) C26B(0.5)
 H26D(0.5) H26E(0.5) H26F(0.5) C27B(0.5) H27D(0.5) H27E(0.5) H27F(0.5)
 Ti2B(0.5) Cl2A(0.5) C59A(0.5) H59A(0.5) C60A(0.5) H60A(0.5) H60B(0.5)
 H60C(0.5) C61A(0.5) H61A(0.5) H61B(0.5) H61C(0.5) C67A(0.5) H67A(0.5)
 C66A(0.5) H66A(0.5) C65A(0.5) H65A(0.5) C69A(0.5) H69A(0.5) C68A(0.5)
 H68A(0.5) C71A(0.5) H71A(0.5) C70A(0.5) H70A(0.5) C74A(0.5) H74A(0.5)
 C73A(0.5) H73A(0.5) C72A(0.5) H72A(0.5) Ti2A(0.5) Cl2B(0.5) C59B(0.5)
 H59B(0.5) C60B(0.5) H60D(0.5) H60E(0.5) H60F(0.5) C61B(0.5) H61D(0.5)
 H61E(0.5) H61F(0.5) C69B(0.5) H69B(0.5) C68B(0.5) H68B(0.5) C67B(0.5)
 H67B(0.5) C66B(0.5) H66B(0.5) C65B(0.5) H65B(0.5) C71B(0.5) H71B(0.5)
 C72B(0.5) H72B(0.5) C73B(0.5) H73B(0.5) C74B(0.5) H74B(0.5) C70B(0.5)
 H70B(0.5) C26(0.75) C25(0.75) H25(0.75) C27(0.75) H27(0.75) C61(0.75)
 H61(0.75) C65(0.75) H65(0.75) C66(0.75) H66(0.75) C59(0.75) H59C(0.75)
 H59D(0.75) H59E(0.75) C75A(0.5) C80A(0.5) H80A(0.5) C79A(0.5) H79A(0.5)
 C78A(0.5) H78A(0.5) C77A(0.5) H77A(0.5) C76A(0.5) H76A(0.5) C81A(0.5)
 H81A(0.5) H81B(0.5) H81C(0.5) C75B(0.5) C76B(0.5) H76B(0.5) C77B(0.5)
 H77B(0.5) C78B(0.5) H78B(0.5) C79B(0.5) H79B(0.5) C80B(0.5) H80B(0.5)
 C81B(0.5) H81D(0.5) H81E(0.5) H81F(0.5) C82(0.45) H82A(0.45) H82B(0.45)
 H82C(0.45) C86(0.45) H86(0.45) C85(0.45) H85(0.45) C84(0.45) H84(0.45)
 C83(0.45) C88(0.45) H88(0.45) C87(0.45) H87(0.45) C89(0.3) H89A(0.3) H89B(0.3)
 H89C(0.3) C95(0.3) H95(0.3) C94(0.3) H94(0.3) C93(0.3) H93(0.3) C92(0.3)
 H92(0.3) C91(0.3) H91(0.3) C90(0.3) C75(0.5) H75A(0.5) H75B(0.5) H75C(0.5)
 C78(0.5) H78(0.5) C79(0.5) H79(0.5) C80(0.5) H80(0.5) C81(0.5) H81(0.5)
 C76(0.5) C77(0.5) H77(0.5)
6.a Ternary CH refined with riding coordinates:
 C10(H10), C13(H13), C22(H22), C25A(H25A), C25B(H25B), C47(H47), C50(H50),
 C62(H62), C59A(H59A), C59B(H59B)
6.b Me refined with riding coordinates:
 C59(H59C,H59D,H59E), C82(H82A,H82B,H82C), C89(H89A,H89B,H89C), C75(H75A,H75B,
 H75C)
6.c Aromatic/amide H refined with riding coordinates:
 C6(H6), C7(H7), C8(H8), C18(H18), C19(H19), C20(H20), C28(H28), C29(H29),
 C30(H30), C31(H31), C32(H32), C33(H33), C34(H34), C35(H35), C36(H36), C37(H37),
  C43(H43), C44(H44), C45(H45), C55(H55), C56(H56), C57(H57), C67A(H67A),
 C66A(H66A), C65A(H65A), C69A(H69A), C68A(H68A), C71A(H71A), C70A(H70A),
 C74A(H74A), C73A(H73A), C72A(H72A), C69B(H69B), C68B(H68B), C67B(H67B),
 C66B(H66B), C65B(H65B), C71B(H71B), C72B(H72B), C73B(H73B), C74B(H74B),
 C70B(H70B), C25(H25), C27(H27), C61(H61), C65(H65), C66(H66), C80A(H80A),
 C79A(H79A), C78A(H78A), C77A(H77A), C76A(H76A), C76B(H76B), C77B(H77B),
 C78B(H78B), C79B(H79B), C80B(H80B), C86(H86), C85(H85), C84(H84), C88(H88),
 C87(H87), C95(H95), C94(H94), C93(H93), C92(H92), C91(H91), C78(H78), C79(H79),
  C80(H80), C81(H81), C77(H77)
6.d Fitted pentagon refined as free rotating group:
 C67A(C66A,C65A,C69A,C68A), C71A(C70A,C74A,C73A,C72A), C69B(C68B,C67B,C66B,
 C65B), C71B(C72B,C73B,C74B,C70B)
6.e Fitted hexagon refined as free rotating group:
 C26(C25,C27,C61,C65,C66), C75A(C80A,C79A,C78A,C77A,C76A), C75B(C76B,C77B,C78B,
 C79B,C80B), C86(C85,C84,C83,C88,C87), C95(C94,C93,C92,C91,C90), C78(C79,C80,
 C81,C76,C77)
6.f Idealised Me refined as rotating group:
 C11(H11A,H11B,H11C), C12(H12A,H12B,H12C), C14(H14A,H14B,H14C), C15(H15A,H15B,
 H15C), C23(H23A,H23B,H23C), C24(H24A,H24B,H24C), C26A(H26A,H26B,H26C),
 C27A(H27A,H27B,H27C), C26B(H26D,H26E,H26F), C27B(H27D,H27E,H27F), C48(H48A,
 H48B,H48C), C49(H49A,H49B,H49C), C51(H51A,H51B,H51C), C52(H52A,H52B,H52C),
 C63(H63A,H63B,H63C), C64(H64A,H64B,H64C), C60A(H60A,H60B,H60C), C61A(H61A,H61B,
 H61C), C60B(H60D,H60E,H60F), C61B(H61D,H61E,H61F), C81A(H81A,H81B,H81C),
 C81B(H81D,H81E,H81F)
;
_olex2_submission_special_instructions 'No special instructions were received'

loop_
_space_group_symop_operation_xyz
'x, y, z'
'-x, -y, -z'

loop_
_atom_site_label
_atom_site_type_symbol
_atom_site_fract_x
_atom_site_fract_y
_atom_site_fract_z
_atom_site_U_iso_or_equiv
_atom_site_adp_type
_atom_site_occupancy
_atom_site_site_symmetry_order
_atom_site_calc_flag
_atom_site_refinement_flags_posn
_atom_site_refinement_flags_adp
_atom_site_refinement_flags_occupancy
_atom_site_disorder_assembly
_atom_site_disorder_group
Au1 Au 0.52700(2) 0.91904(2) 0.48044(2) 0.04189(9) Uani 1 1 d . . . . .
Ti1 Ti 0.30639(9) 1.13517(8) 0.16661(8) 0.0459(3) Uani 1 1 d . . . . .
Cl1 Cl 0.42642(17) 1.19453(16) 0.10715(14) 0.0802(7) Uani 1 1 d . . . . .
N1 N 0.4584(4) 0.9616(3) 0.3987(3) 0.0405(14) Uani 1 1 d . . . . .
N2 N 0.4108(4) 1.1028(3) 0.4326(3) 0.0409(14) Uani 1 1 d . . . . .
C1 C 0.4138(4) 1.0440(4) 0.3907(4) 0.0364(15) Uani 1 1 d . . . . .
C2 C 0.3769(5) 1.0695(4) 0.3241(4) 0.0435(18) Uani 1 1 d . . . . .
C3 C 0.3498(5) 1.0900(4) 0.2668(4) 0.0438(17) Uani 1 1 d . . . . .
C4 C 0.4678(5) 0.9044(4) 0.3424(4) 0.0445(18) Uani 1 1 d . . . . .
C5 C 0.4055(5) 0.8575(4) 0.3530(4) 0.0459(18) Uani 1 1 d . . . . .
C6 C 0.4203(6) 0.7981(4) 0.2995(5) 0.055(2) Uani 1 1 d . . . . .
H6 H 0.378646 0.765106 0.306184 0.066 Uiso 1 1 calc R U . . .
C7 C 0.4930(6) 0.7873(5) 0.2389(5) 0.063(2) Uani 1 1 d . . . . .
H7 H 0.501421 0.747149 0.203180 0.076 Uiso 1 1 calc R U . . .
C8 C 0.5561(6) 0.8336(5) 0.2276(5) 0.058(2) Uani 1 1 d . . . . .
H8 H 0.607257 0.824568 0.184810 0.070 Uiso 1 1 calc R U . . .
C9 C 0.5438(5) 0.8938(4) 0.2795(4) 0.0466(18) Uani 1 1 d . . . . .
C10 C 0.6138(5) 0.9404(5) 0.2697(5) 0.059(2) Uani 1 1 d . . . . .
H10 H 0.589934 0.985537 0.307260 0.071 Uiso 1 1 calc R U . . .
C11 C 0.6379(7) 0.9818(6) 0.1896(6) 0.086(3) Uani 1 1 d . . . . .
H11A H 0.666208 0.937956 0.152551 0.129 Uiso 1 1 calc R U . . .
H11B H 0.680158 1.015307 0.187395 0.129 Uiso 1 1 calc R U . . .
H11C H 0.582930 1.018995 0.177170 0.129 Uiso 1 1 calc R U . . .
C12 C 0.6985(6) 0.8777(6) 0.2883(5) 0.072(3) Uani 1 1 d . . . . .
H12A H 0.683881 0.856545 0.342018 0.109 Uiso 1 1 calc R U . . .
H12B H 0.746360 0.906570 0.279389 0.109 Uiso 1 1 calc R U . . .
H12C H 0.719303 0.830118 0.255186 0.109 Uiso 1 1 calc R U . . .
C13 C 0.3226(6) 0.8673(5) 0.4211(5) 0.060(2) Uani 1 1 d . . . . .
H13 H 0.323769 0.910555 0.453738 0.072 Uiso 1 1 calc R U . . .
C14 C 0.2353(6) 0.8982(6) 0.3946(6) 0.079(3) Uani 1 1 d . . . . .
H14A H 0.236171 0.950066 0.361352 0.118 Uiso 1 1 calc R U . . .
H14B H 0.183385 0.909824 0.439277 0.118 Uiso 1 1 calc R U . . .
H14C H 0.230434 0.854359 0.366081 0.118 Uiso 1 1 calc R U . . .
C15 C 0.3252(7) 0.7829(6) 0.4698(6) 0.092(3) Uani 1 1 d . . . . .
H15A H 0.354408 0.735488 0.436538 0.138 Uiso 1 1 calc R U . . .
H15B H 0.263338 0.780498 0.496254 0.138 Uiso 1 1 calc R U . . .
H15C H 0.359371 0.779065 0.507713 0.138 Uiso 1 1 calc R U . . .
C16 C 0.3540(5) 1.1890(4) 0.4232(4) 0.0414(17) Uani 1 1 d . . . . .
C17 C 0.3973(5) 1.2490(4) 0.3773(4) 0.0493(17) Uani 1 1 d D U . . .
C18 C 0.3434(5) 1.3310(4) 0.3691(4) 0.0459(18) Uani 1 1 d . . . . .
H18 H 0.370396 1.372941 0.339175 0.055 Uiso 1 1 calc R U . . .
C19 C 0.2527(6) 1.3529(4) 0.4029(4) 0.056(2) Uani 1 1 d . . . . .
H19 H 0.217427 1.409147 0.395817 0.067 Uiso 1 1 calc R U . . .
C20 C 0.2129(6) 1.2937(5) 0.4469(5) 0.062(2) Uani 1 1 d . . . . .
H20 H 0.149639 1.309522 0.469593 0.074 Uiso 1 1 calc R U . . .
C21 C 0.2627(5) 1.2103(4) 0.4596(4) 0.0504(19) Uani 1 1 d . . . . .
C22 C 0.2178(6) 1.1462(5) 0.5148(6) 0.071(3) Uani 1 1 d . . . . .
H22 H 0.266464 1.099122 0.530306 0.085 Uiso 1 1 calc R U . . .
C23 C 0.1667(7) 1.1079(6) 0.4736(6) 0.084(3) Uani 1 1 d . . . . .
H23A H 0.122274 1.153717 0.453882 0.126 Uiso 1 1 calc R U . . .
H23B H 0.135586 1.069939 0.509864 0.126 Uiso 1 1 calc R U . . .
H23C H 0.209944 1.076008 0.430900 0.126 Uiso 1 1 calc R U . . .
C24 C 0.1506(7) 1.1867(6) 0.5889(6) 0.085(3) Uani 1 1 d . . . . .
H24A H 0.098193 1.227736 0.575516 0.127 Uiso 1 1 calc R U . . .
H24B H 0.180962 1.215441 0.612640 0.127 Uiso 1 1 calc R U . . .
H24C H 0.130505 1.142154 0.624943 0.127 Uiso 1 1 calc R U . . .
C28 C 0.3450(8) 0.9849(5) 0.1652(6) 0.081(3) Uani 1 1 d . . . . .
H28 H 0.357784 0.949723 0.208677 0.098 Uiso 1 1 calc R U . . .
C29 C 0.2587(6) 1.0187(5) 0.1501(6) 0.072(3) Uani 1 1 d . . . . .
H29 H 0.202706 1.010833 0.181363 0.086 Uiso 1 1 calc R U . . .
C30 C 0.2727(6) 1.0660(5) 0.0795(5) 0.065(2) Uani 1 1 d . . . . .
H30 H 0.227240 1.096013 0.054181 0.078 Uiso 1 1 calc R U . . .
C31 C 0.3634(7) 1.0614(6) 0.0534(5) 0.075(3) Uani 1 1 d . . . . .
H31 H 0.391267 1.087900 0.006992 0.090 Uiso 1 1 calc R U . . .
C32 C 0.4065(7) 1.0124(7) 0.1053(6) 0.080(3) Uani 1 1 d . . . . .
H32 H 0.469585 0.999318 0.100796 0.096 Uiso 1 1 calc R U . . .
C33 C 0.1924(6) 1.2069(6) 0.2690(5) 0.076(3) Uani 1 1 d . . . . .
H33 H 0.188676 1.187817 0.321160 0.091 Uiso 1 1 calc R U . . .
C34 C 0.2389(6) 1.2626(5) 0.2282(6) 0.072(3) Uani 1 1 d . . . . .
H34 H 0.275636 1.286960 0.246308 0.086 Uiso 1 1 calc R U . . .
C35 C 0.2236(6) 1.2779(5) 0.1553(5) 0.068(3) Uani 1 1 d . . . . .
H35 H 0.246284 1.315966 0.115938 0.082 Uiso 1 1 calc R U . . .
C36 C 0.1698(6) 1.2282(5) 0.1502(5) 0.062(2) Uani 1 1 d . . . . .
H36 H 0.149495 1.225872 0.106525 0.074 Uiso 1 1 calc R U . . .
C37 C 0.1503(6) 1.1822(5) 0.2199(5) 0.066(2) Uani 1 1 d . . . . .
H37 H 0.115585 1.141999 0.232240 0.080 Uiso 1 1 calc R U . . .
C25A C 0.4987(10) 1.2363(17) 0.344(2) 0.055(4) Uani 0.5 1 d D U P A 1
H25A H 0.528027 1.185451 0.373263 0.066 Uiso 0.5 1 calc R U P A 1
C26A C 0.5257(13) 1.2119(12) 0.2631(12) 0.061(4) Uani 0.5 1 d . U P A 1
H26A H 0.513291 1.157591 0.261862 0.092 Uiso 0.5 1 calc R U P A 1
H26B H 0.590467 1.206655 0.241754 0.092 Uiso 0.5 1 calc R U P A 1
H26C H 0.491234 1.255546 0.232744 0.092 Uiso 0.5 1 calc R U P A 1
C27A C 0.5371(12) 1.3081(11) 0.3549(12) 0.069(5) Uani 0.5 1 d . U P A 1
H27A H 0.511590 1.360088 0.326611 0.103 Uiso 0.5 1 calc R U P A 1
H27B H 0.603016 1.291793 0.335626 0.103 Uiso 0.5 1 calc R U P A 1
H27C H 0.520926 1.318131 0.409500 0.103 Uiso 0.5 1 calc R U P A 1
C25B C 0.4987(10) 1.2192(17) 0.340(2) 0.055(4) Uani 0.5 1 d D U P A 2
H25B H 0.516784 1.156192 0.337963 0.066 Uiso 0.5 1 calc R U P A 2
C26B C 0.5199(13) 1.2621(13) 0.2539(11) 0.063(4) Uani 0.5 1 d . U P A 2
H26D H 0.485786 1.245618 0.224242 0.094 Uiso 0.5 1 calc R U P A 2
H26E H 0.584752 1.242816 0.229668 0.094 Uiso 0.5 1 calc R U P A 2
H26F H 0.502110 1.323921 0.255702 0.094 Uiso 0.5 1 calc R U P A 2
C27B C 0.5495(11) 1.2426(12) 0.3845(10) 0.064(4) Uani 0.5 1 d . U P A 2
H27D H 0.531435 1.304232 0.387377 0.096 Uiso 0.5 1 calc R U P A 2
H27E H 0.614250 1.223734 0.359883 0.096 Uiso 0.5 1 calc R U P A 2
H27F H 0.537062 1.215464 0.436344 0.096 Uiso 0.5 1 calc R U P A 2
Au2 Au 0.94913(2) 1.56429(2) -0.03579(2) 0.03986(9) Uani 1 1 d . . . . .
N3 N 0.8771(4) 1.4827(3) -0.0376(3) 0.0382(13) Uani 1 1 d . . . . .
N4 N 0.9653(4) 1.3698(3) 0.0256(3) 0.0377(13) Uani 1 1 d . . . . .
C38 C 0.8976(5) 1.4029(4) -0.0087(4) 0.0402(16) Uani 1 1 d . . . . .
C39 C 0.8449(5) 1.3472(4) -0.0154(4) 0.0450(18) Uani 1 1 d . . . . .
C40 C 0.8037(5) 1.3016(4) -0.0253(4) 0.0507(19) Uani 1 1 d . . . . .
C41 C 0.8010(6) 1.5082(4) -0.0722(4) 0.052(2) Uani 1 1 d . . . . .
C42 C 0.8170(6) 1.5022(4) -0.1502(5) 0.055(2) Uani 1 1 d . . . . .
C43 C 0.7401(7) 1.5294(5) -0.1816(5) 0.066(3) Uani 1 1 d . . . . .
H43 H 0.748371 1.524416 -0.234622 0.080 Uiso 1 1 calc R U . . .
C44 C 0.6561(8) 1.5619(6) -0.1379(6) 0.078(3) Uani 1 1 d . . . . .
H44 H 0.606697 1.581097 -0.160804 0.093 Uiso 1 1 calc R U . . .
C45 C 0.6413(6) 1.5675(5) -0.0602(6) 0.076(3) Uani 1 1 d . . . . .
H45 H 0.581495 1.588242 -0.029830 0.091 Uiso 1 1 calc R U . . .
C46 C 0.7142(5) 1.5427(4) -0.0256(5) 0.056(2) Uani 1 1 d . . . . .
C47 C 0.6943(6) 1.5531(7) 0.0587(6) 0.081(3) Uani 1 1 d . U . . .
H47 H 0.752703 1.530876 0.073758 0.098 Uiso 1 1 calc R U . . .
C48 C 0.6573(7) 1.6456(7) 0.0775(7) 0.099(3) Uani 1 1 d . U . . .
H48A H 0.693191 1.679519 0.040659 0.148 Uiso 1 1 calc R U . . .
H48B H 0.660631 1.651250 0.129365 0.148 Uiso 1 1 calc R U . . .
H48C H 0.594187 1.665738 0.074707 0.148 Uiso 1 1 calc R U . . .
C49 C 0.6304(9) 1.4998(8) 0.1053(7) 0.118(4) Uani 1 1 d . U . . .
H49A H 0.569787 1.524933 0.097285 0.178 Uiso 1 1 calc R U . . .
H49B H 0.627495 1.498724 0.159819 0.178 Uiso 1 1 calc R U . . .
H49C H 0.653103 1.441877 0.088435 0.178 Uiso 1 1 calc R U . . .
C50 C 0.9083(7) 1.4679(5) -0.2001(5) 0.066(2) Uani 1 1 d . U . . .
H50 H 0.952561 1.458617 -0.168350 0.080 Uiso 1 1 calc R U . . .
C51 C 0.9207(8) 1.3820(6) -0.2318(7) 0.099(3) Uani 1 1 d . U . . .
H51A H 0.926009 1.336984 -0.190928 0.149 Uiso 1 1 calc R U . . .
H51B H 0.975603 1.370071 -0.273876 0.149 Uiso 1 1 calc R U . . .
H51C H 0.868293 1.384566 -0.250670 0.149 Uiso 1 1 calc R U . . .
C52 C 0.9321(9) 1.5325(8) -0.2666(8) 0.142(5) Uani 1 1 d . U . . .
H52A H 0.898295 1.534592 -0.304348 0.213 Uiso 1 1 calc R U . . .
H52B H 0.997105 1.515438 -0.290960 0.213 Uiso 1 1 calc R U . . .
H52C H 0.916168 1.588702 -0.246828 0.213 Uiso 1 1 calc R U . . .
C53 C 0.9813(5) 1.2823(4) 0.0523(4) 0.0414(17) Uani 1 1 d . . . . .
C54 C 1.0349(5) 1.2203(4) 0.0011(4) 0.0422(17) Uani 1 1 d . . . . .
C55 C 1.0513(5) 1.1368(4) 0.0277(5) 0.052(2) Uani 1 1 d . . . . .
H55 H 1.087458 1.094022 -0.006406 0.062 Uiso 1 1 calc R U . . .
C56 C 1.0161(5) 1.1140(5) 0.1036(5) 0.059(2) Uani 1 1 d . . . . .
H56 H 1.027604 1.055822 0.120817 0.070 Uiso 1 1 calc R U . . .
C57 C 0.9639(6) 1.1752(5) 0.1550(5) 0.061(2) Uani 1 1 d . . . . .
H57 H 0.941426 1.158590 0.207164 0.073 Uiso 1 1 calc R U . . .
C58 C 0.9441(5) 1.2621(4) 0.1301(4) 0.0469(18) Uani 1 1 d . . . . .
C62 C 1.0777(5) 1.2422(5) -0.0804(4) 0.0517(18) Uani 1 1 d . U . . .
H62 H 1.041813 1.300281 -0.093432 0.062 Uiso 1 1 calc R U . . .
C63 C 1.0735(6) 1.1842(6) -0.1366(5) 0.071(2) Uani 1 1 d . U . . .
H63A H 1.121265 1.131167 -0.136641 0.107 Uiso 1 1 calc R U . . .
H63B H 1.082234 1.212257 -0.188191 0.107 Uiso 1 1 calc R U . . .
H63C H 1.014464 1.171789 -0.121244 0.107 Uiso 1 1 calc R U . . .
C64 C 1.1741(6) 1.2480(6) -0.0906(5) 0.069(2) Uani 1 1 d . U . . .
H64A H 1.173603 1.287879 -0.055314 0.103 Uiso 1 1 calc R U . . .
H64B H 1.198006 1.267891 -0.143419 0.103 Uiso 1 1 calc R U . . .
H64C H 1.212298 1.191956 -0.079485 0.103 Uiso 1 1 calc R U . . .
Ti2B Ti 0.7465(2) 1.2120(2) -0.0538(2) 0.0385(9) Uiso 0.5 1 d . . P B 1
Cl2A Cl 0.8331(4) 1.1818(3) -0.1632(3) 0.0728(13) Uiso 0.5 1 d . . P B 1
C59A C 0.887(3) 1.329(2) 0.1851(18) 0.043(6) Uani 0.5 1 d . U P C 1
H59A H 0.900802 1.384661 0.163888 0.051 Uiso 0.5 1 calc R U P C 1
C60A C 0.7925(17) 1.3367(15) 0.1909(12) 0.066(6) Uani 0.5 1 d . U P C 1
H60A H 0.781936 1.347243 0.139542 0.099 Uiso 0.5 1 calc R U P C 1
H60B H 0.754094 1.383900 0.222301 0.099 Uiso 0.5 1 calc R U P C 1
H60C H 0.777693 1.283995 0.214627 0.099 Uiso 0.5 1 calc R U P C 1
C61A C 0.9109(12) 1.3059(11) 0.2639(9) 0.048(4) Uani 0.5 1 d . U P C 1
H61A H 0.889074 1.256761 0.288872 0.072 Uiso 0.5 1 calc R U P C 1
H61B H 0.881874 1.354013 0.296366 0.072 Uiso 0.5 1 calc R U P C 1
H61C H 0.976560 1.292017 0.256119 0.072 Uiso 0.5 1 calc R U P C 1
C67A C 0.6307(8) 1.2682(7) -0.1233(5) 0.066(5) Uiso 0.5 1 d G . P B 1
H67A H 0.642238 1.238865 -0.167800 0.079 Uiso 0.5 1 calc R U P B 1
C66A C 0.6632(8) 1.3384(7) -0.1190(6) 0.048(4) Uiso 0.5 1 d G . P B 1
H66A H 0.700173 1.364126 -0.160221 0.057 Uiso 0.5 1 calc R U P B 1
C65A C 0.6306(9) 1.3632(6) -0.0424(6) 0.049(4) Uiso 0.5 1 d G . P B 1
H65A H 0.641972 1.408516 -0.023348 0.059 Uiso 0.5 1 calc R U P B 1
C69A C 0.5780(8) 1.3085(8) 0.0007(5) 0.063(5) Uiso 0.5 1 d G . P B 1
H69A H 0.548066 1.310691 0.053665 0.075 Uiso 0.5 1 calc R U P B 1
C68A C 0.5781(8) 1.2498(6) -0.0493(6) 0.040(3) Uiso 0.5 1 d G . P B 1
H68A H 0.548231 1.205840 -0.035611 0.048 Uiso 0.5 1 calc R U P B 1
C71A C 0.6830(6) 1.1554(7) 0.0699(6) 0.042(3) Uiso 0.5 1 d G . P B 1
H71A H 0.624635 1.180797 0.100616 0.050 Uiso 0.5 1 calc R U P B 1
C70A C 0.7658(8) 1.1680(8) 0.0737(6) 0.050(4) Uiso 0.5 1 d G . P B 1
H70A H 0.772555 1.203276 0.107266 0.060 Uiso 0.5 1 calc R U P B 1
C74A C 0.8366(6) 1.1185(8) 0.0183(7) 0.055(4) Uiso 0.5 1 d G . P B 1
H74A H 0.899120 1.114889 0.008414 0.066 Uiso 0.5 1 calc R U P B 1
C73A C 0.7976(8) 1.0753(7) -0.0196(6) 0.058(4) Uiso 0.5 1 d G . P B 1
H73A H 0.829421 1.037782 -0.059329 0.069 Uiso 0.5 1 calc R U P B 1
C72A C 0.7026(7) 1.0981(7) 0.0123(7) 0.038(4) Uiso 0.5 1 d G . P B 1
H72A H 0.659780 1.078516 -0.002346 0.046 Uiso 0.5 1 calc R U P B 1
Ti2A Ti 0.7261(3) 1.2237(2) -0.0380(2) 0.0483(11) Uiso 0.5 1 d . . P B 2
Cl2B Cl 0.8601(4) 1.1466(4) -0.1469(3) 0.0777(14) Uiso 0.5 1 d . . P B 2
C59B C 0.884(4) 1.330(3) 0.185(3) 0.073(8) Uani 0.5 1 d . U P C 2
H59B H 0.871778 1.384231 0.152916 0.088 Uiso 0.5 1 calc R U P C 2
C60B C 0.7916(19) 1.3155(16) 0.2263(14) 0.085(7) Uani 0.5 1 d . U P C 2
H60D H 0.773505 1.284050 0.194421 0.127 Uiso 0.5 1 calc R U P C 2
H60E H 0.746888 1.370314 0.236184 0.127 Uiso 0.5 1 calc R U P C 2
H60F H 0.795330 1.282920 0.275062 0.127 Uiso 0.5 1 calc R U P C 2
C61B C 0.9319(15) 1.3431(15) 0.2418(14) 0.085(6) Uani 0.5 1 d . U P C 2
H61D H 0.961898 1.287957 0.262849 0.127 Uiso 0.5 1 calc R U P C 2
H61E H 0.887721 1.375984 0.283422 0.127 Uiso 0.5 1 calc R U P C 2
H61F H 0.977043 1.373867 0.215507 0.127 Uiso 0.5 1 calc R U P C 2
C69B C 0.5960(9) 1.2940(8) -0.0288(6) 0.073(5) Uiso 0.5 1 d G . P B 2
H69B H 0.558817 1.301929 0.021873 0.087 Uiso 0.5 1 calc R U P B 2
C68B C 0.6068(9) 1.2271(7) -0.0746(7) 0.058(4) Uiso 0.5 1 d G . P B 2
H68B H 0.578092 1.182410 -0.060001 0.070 Uiso 0.5 1 calc R U P B 2
C67B C 0.6680(9) 1.2388(8) -0.1461(6) 0.070(5) Uiso 0.5 1 d G . P B 2
H67B H 0.687487 1.203307 -0.187744 0.085 Uiso 0.5 1 calc R U P B 2
C66B C 0.6951(8) 1.3130(8) -0.1445(7) 0.068(5) Uiso 0.5 1 d G . P B 2
H66B H 0.735823 1.335741 -0.184819 0.081 Uiso 0.5 1 calc R U P B 2
C65B C 0.6506(9) 1.3471(7) -0.0720(8) 0.058(4) Uiso 0.5 1 d G . P B 2
H65B H 0.656300 1.396693 -0.055269 0.070 Uiso 0.5 1 calc R U P B 2
C71B C 0.6795(8) 1.1045(9) 0.0338(9) 0.068(6) Uiso 0.5 1 d G . P B 2
H71B H 0.639764 1.080540 0.019265 0.082 Uiso 0.5 1 calc R U P B 2
C72B C 0.7754(8) 1.0777(7) 0.0119(7) 0.048(4) Uiso 0.5 1 d G . P B 2
H72B H 0.811096 1.032673 -0.019885 0.058 Uiso 0.5 1 calc R U P B 2
C73B C 0.8086(7) 1.1300(8) 0.0459(8) 0.063(5) Uiso 0.5 1 d G . P B 2
H73B H 0.870399 1.126140 0.040841 0.075 Uiso 0.5 1 calc R U P B 2
C74B C 0.7332(10) 1.1891(8) 0.0888(8) 0.058(5) Uiso 0.5 1 d G . P B 2
H74B H 0.735718 1.231773 0.117522 0.069 Uiso 0.5 1 calc R U P B 2
C70B C 0.6534(7) 1.1734(10) 0.0814(9) 0.101(8) Uiso 0.5 1 d G . P B 2
H70B H 0.593178 1.203590 0.104187 0.121 Uiso 0.5 1 calc R U P B 2
C26 C 0.6667(5) 1.6414(5) 0.3669(5) 0.075(3) Uani 0.75 1 d DG U P . .
C25 C 0.7445(7) 1.6448(5) 0.3846(5) 0.093(3) Uani 0.75 1 d G U P . .
H25 H 0.740316 1.667589 0.430955 0.112 Uiso 0.75 1 calc R U P . .
C27 C 0.8286(5) 1.6149(6) 0.3345(6) 0.109(4) Uani 0.75 1 d G U P . .
H27 H 0.881810 1.617197 0.346650 0.131 Uiso 0.75 1 calc R U P . .
C61 C 0.8348(5) 1.5815(6) 0.2667(5) 0.104(4) Uani 0.75 1 d G U P . .
H61 H 0.892197 1.561075 0.232468 0.125 Uiso 0.75 1 calc R U P . .
C65 C 0.7569(7) 1.5781(5) 0.2489(4) 0.097(4) Uani 0.75 1 d G U P . .
H65 H 0.761090 1.555345 0.202590 0.116 Uiso 0.75 1 calc R U P . .
C66 C 0.6728(5) 1.6081(5) 0.2990(5) 0.090(3) Uani 0.75 1 d G U P . .
H66 H 0.619595 1.605736 0.286894 0.108 Uiso 0.75 1 calc R U P . .
C59 C 0.5839(10) 1.6785(8) 0.4173(8) 0.106(5) Uani 0.75 1 d D U P . .
H59C H 0.534099 1.672314 0.399086 0.158 Uiso 0.75 1 calc R U P . .
H59D H 0.581467 1.650332 0.468546 0.158 Uiso 0.75 1 calc R U P . .
H59E H 0.578304 1.738828 0.419439 0.158 Uiso 0.75 1 calc R U P . .
C75A C 0.8690(9) 1.0506(9) 0.3147(9) 0.073(4) Uani 0.5 1 d G U P D 1
C80A C 0.9486(10) 0.9878(9) 0.2908(8) 0.079(4) Uani 0.5 1 d G U P D 1
H80A H 0.952373 0.949129 0.255245 0.095 Uiso 0.5 1 calc R U P D 1
C79A C 1.0227(8) 0.9815(10) 0.3188(10) 0.087(5) Uani 0.5 1 d G U P D 1
H79A H 1.077137 0.938561 0.302467 0.105 Uiso 0.5 1 calc R U P D 1
C78A C 1.0172(8) 1.0380(11) 0.3708(10) 0.085(4) Uani 0.5 1 d G U P D 1
H78A H 1.067894 1.033708 0.390020 0.102 Uiso 0.5 1 calc R U P D 1
C77A C 0.9376(10) 1.1008(8) 0.3948(7) 0.083(4) Uani 0.5 1 d G U P D 1
H77A H 0.933887 1.139423 0.430352 0.099 Uiso 0.5 1 calc R U P D 1
C76A C 0.8635(8) 1.1071(8) 0.3668(8) 0.082(4) Uani 0.5 1 d G U P D 1
H76A H 0.809121 1.149991 0.383131 0.099 Uiso 0.5 1 calc R U P D 1
C81A C 0.7918(15) 1.0630(15) 0.2777(14) 0.100(6) Uani 0.5 1 d . U P D 1
H81A H 0.740555 1.047827 0.315381 0.150 Uiso 0.5 1 calc R U P D 1
H81B H 0.811778 1.026665 0.234459 0.150 Uiso 0.5 1 calc R U P D 1
H81C H 0.773168 1.122378 0.259203 0.150 Uiso 0.5 1 calc R U P D 1
C75B C 0.8457(7) 1.0561(8) 0.3274(8) 0.073(4) Uani 0.5 1 d G U P E 2
C76B C 0.8913(9) 1.0733(7) 0.3756(7) 0.073(4) Uani 0.5 1 d DG U P E 2
H76B H 0.860185 1.112983 0.413696 0.088 Uiso 0.5 1 calc R U P E 2
C77B C 0.9823(9) 1.0325(10) 0.3680(9) 0.082(4) Uani 0.5 1 d G U P E 2
H77B H 1.013370 1.044296 0.400856 0.098 Uiso 0.5 1 calc R U P E 2
C78B C 1.0277(7) 0.9745(11) 0.3122(10) 0.086(5) Uani 0.5 1 d G U P E 2
H78B H 1.089928 0.946593 0.306966 0.103 Uiso 0.5 1 calc R U P E 2
C79B C 0.9822(9) 0.9572(9) 0.2640(8) 0.087(5) Uani 0.5 1 d G U P E 2
H79B H 1.013302 0.917576 0.225917 0.104 Uiso 0.5 1 calc R U P E 2
C80B C 0.8912(9) 0.9980(9) 0.2717(7) 0.077(4) Uani 0.5 1 d DG U P E 2
H80B H 0.860116 0.986263 0.238757 0.093 Uiso 0.5 1 calc R U P E 2
C81B C 0.7453(15) 1.0969(14) 0.3385(13) 0.094(6) Uani 0.5 1 d D U P E 2
H81D H 0.711438 1.067927 0.382278 0.142 Uiso 0.5 1 calc R U P E 2
H81E H 0.727707 1.092293 0.292223 0.142 Uiso 0.5 1 calc R U P E 2
H81F H 0.731864 1.156766 0.348114 0.142 Uiso 0.5 1 calc R U P E 2
C82 C 0.7799(12) 1.4152(19) -0.4561(11) 0.112(4) Uiso 0.45 1 d D U P F 2
H82A H 0.780627 1.421977 -0.510474 0.167 Uiso 0.45 1 calc R U P F 2
H82B H 0.808043 1.455773 -0.444838 0.167 Uiso 0.45 1 calc R U P F 2
H82C H 0.813759 1.357385 -0.443986 0.167 Uiso 0.45 1 calc R U P F 2
C86 C 0.5093(9) 1.4900(11) -0.3197(9) 0.107(3) Uiso 0.45 1 d G U P F 2
H86 H 0.449413 1.510234 -0.289264 0.128 Uiso 0.45 1 calc R U P F 2
C85 C 0.5797(11) 1.4543(12) -0.2847(7) 0.107(3) Uiso 0.45 1 d G U P F 2
H85 H 0.567869 1.450001 -0.230479 0.128 Uiso 0.45 1 calc R U P F 2
C84 C 0.6673(10) 1.4247(12) -0.3292(8) 0.107(3) Uiso 0.45 1 d DG U P F 2
H84 H 0.715417 1.400240 -0.305369 0.128 Uiso 0.45 1 calc R U P F 2
C83 C 0.6846(9) 1.4309(11) -0.4086(8) 0.107(3) Uiso 0.45 1 d DG U P F 2
C88 C 0.6142(10) 1.4667(11) -0.4436(7) 0.107(3) Uiso 0.45 1 d DG U P F 2
H88 H 0.626055 1.470942 -0.497833 0.128 Uiso 0.45 1 calc R U P F 2
C87 C 0.5266(9) 1.4963(11) -0.3991(9) 0.107(3) Uiso 0.45 1 d G U P F 2
H87 H 0.478506 1.520705 -0.422943 0.128 Uiso 0.45 1 calc R U P F 2
C89 C 0.6279(14) 1.435(2) -0.3180(14) 0.085(9) Uiso 0.3 1 d D U P G 3
H89A H 0.628537 1.403996 -0.268218 0.128 Uiso 0.3 1 calc R U P G 3
H89B H 0.616173 1.495823 -0.312201 0.128 Uiso 0.3 1 calc R U P G 3
H89C H 0.580283 1.425702 -0.337119 0.128 Uiso 0.3 1 calc R U P G 3
C95 C 0.7846(13) 1.3355(13) -0.3536(10) 0.085(7) Uiso 0.3 1 d DG U P G 3
H95 H 0.774356 1.311386 -0.302475 0.102 Uiso 0.3 1 calc R U P G 3
C94 C 0.8648(12) 1.3023(12) -0.4072(12) 0.081(7) Uiso 0.3 1 d DG U P G 3
H94 H 0.909302 1.255537 -0.392649 0.097 Uiso 0.3 1 calc R U P G 3
C93 C 0.8799(13) 1.3376(15) -0.4820(11) 0.100(7) Uiso 0.3 1 d DG U P G 3
H93 H 0.934653 1.314894 -0.518569 0.120 Uiso 0.3 1 calc R U P G 3
C92 C 0.8148(16) 1.4060(16) -0.5032(10) 0.112(8) Uiso 0.3 1 d DG U P G 3
H92 H 0.825060 1.430102 -0.554315 0.135 Uiso 0.3 1 calc R U P G 3
C91 C 0.7346(14) 1.4392(15) -0.4496(11) 0.101(8) Uiso 0.3 1 d DG U P G 3
H91 H 0.690114 1.485952 -0.464142 0.121 Uiso 0.3 1 calc R U P G 3
C90 C 0.7195(12) 1.4039(14) -0.3748(10) 0.094(7) Uiso 0.3 1 d DG U P G 3
C75 C 0.9763(17) 1.4897(12) -0.5219(13) 0.106(7) Uiso 0.5 1 d D U P H -1
H75A H 0.986595 1.503231 -0.577283 0.159 Uiso 0.5 1 calc R U P H -1
H75B H 0.925848 1.533776 -0.494835 0.159 Uiso 0.5 1 calc R U P H -1
H75C H 1.031003 1.486803 -0.506281 0.159 Uiso 0.5 1 calc R U P H -1
C78 C 0.9206(10) 1.2961(9) -0.4073(6) 0.116(6) Uiso 0.5 1 d G U P H -1
H78 H 0.908969 1.274908 -0.355244 0.139 Uiso 0.5 1 calc R U P H -1
C79 C 0.9207(10) 1.2479(7) -0.4640(8) 0.094(5) Uiso 0.5 1 d G U P H -1
H79 H 0.909195 1.193832 -0.450791 0.113 Uiso 0.5 1 calc R U P H -1
C80 C 0.9377(9) 1.2789(7) -0.5401(7) 0.082(5) Uiso 0.5 1 d G U P H -1
H80 H 0.937778 1.246000 -0.578931 0.099 Uiso 0.5 1 calc R U P H -1
C81 C 0.9545(9) 1.3581(8) -0.5595(6) 0.082(5) Uiso 0.5 1 d G U P H -1
H81 H 0.966137 1.379244 -0.611525 0.098 Uiso 0.5 1 calc R U P H -1
C76 C 0.9544(10) 1.4062(6) -0.5027(8) 0.085(5) Uiso 0.5 1 d DG U P H -1
C77 C 0.9374(10) 1.3752(9) -0.4266(7) 0.109(6) Uiso 0.5 1 d G U P H -1
H77 H 0.937328 1.408155 -0.387838 0.131 Uiso 0.5 1 calc R U P H -1

loop_
_atom_site_aniso_label
_atom_site_aniso_U_11
_atom_site_aniso_U_22
_atom_site_aniso_U_33
_atom_site_aniso_U_23
_atom_site_aniso_U_13
_atom_site_aniso_U_12
Au1 0.05323(19) 0.02663(13) 0.05596(19) -0.00210(12) -0.03929(15) -0.00169(11)
Ti1 0.0543(8) 0.0399(6) 0.0579(8) 0.0096(6) -0.0389(7) -0.0167(6)
Cl1 0.0858(17) 0.1003(17) 0.0834(16) 0.0314(14) -0.0478(14) -0.0604(14)
N1 0.055(4) 0.027(3) 0.049(3) 0.007(2) -0.039(3) -0.004(2)
N2 0.052(4) 0.026(3) 0.056(4) 0.004(3) -0.039(3) -0.007(2)
C1 0.035(4) 0.035(3) 0.045(4) -0.007(3) -0.024(3) -0.003(3)
C2 0.054(5) 0.025(3) 0.064(5) 0.002(3) -0.037(4) -0.010(3)
C3 0.055(5) 0.032(3) 0.055(4) 0.002(3) -0.036(4) -0.009(3)
C4 0.056(5) 0.036(3) 0.053(4) 0.004(3) -0.043(4) -0.005(3)
C5 0.057(5) 0.035(3) 0.056(5) 0.001(3) -0.037(4) -0.008(3)
C6 0.069(6) 0.040(4) 0.069(6) -0.004(4) -0.045(5) -0.008(4)
C7 0.088(7) 0.043(4) 0.071(6) -0.018(4) -0.053(6) 0.001(4)
C8 0.064(6) 0.054(5) 0.059(5) -0.012(4) -0.033(4) 0.003(4)
C9 0.054(5) 0.041(4) 0.051(5) -0.004(3) -0.035(4) -0.002(3)
C10 0.060(5) 0.063(5) 0.059(5) 0.000(4) -0.029(4) -0.012(4)
C11 0.102(8) 0.086(7) 0.090(7) 0.019(6) -0.051(6) -0.039(6)
C12 0.054(6) 0.089(7) 0.076(6) 0.003(5) -0.027(5) -0.014(5)
C13 0.071(6) 0.043(4) 0.078(6) -0.004(4) -0.031(5) -0.020(4)
C14 0.058(6) 0.074(6) 0.109(8) -0.027(6) -0.023(6) -0.013(5)
C15 0.106(9) 0.075(6) 0.105(8) 0.009(6) -0.041(7) -0.031(6)
C16 0.043(4) 0.033(3) 0.060(4) 0.006(3) -0.037(4) -0.008(3)
C17 0.059(4) 0.041(3) 0.063(4) 0.010(3) -0.043(4) -0.015(3)
C18 0.057(5) 0.034(3) 0.052(4) 0.005(3) -0.024(4) -0.013(3)
C19 0.074(6) 0.032(4) 0.056(5) 0.004(4) -0.028(5) 0.003(4)
C20 0.053(5) 0.049(4) 0.074(6) 0.013(4) -0.030(4) 0.005(4)
C21 0.053(5) 0.038(4) 0.066(5) 0.009(4) -0.036(4) -0.007(3)
C22 0.046(5) 0.052(5) 0.114(8) 0.022(5) -0.035(5) -0.010(4)
C23 0.099(8) 0.073(6) 0.091(7) 0.009(6) -0.022(6) -0.048(6)
C24 0.079(7) 0.100(8) 0.085(7) 0.017(6) -0.034(6) -0.037(6)
C28 0.137(10) 0.037(4) 0.091(7) 0.004(5) -0.085(8) -0.005(5)
C29 0.076(7) 0.065(5) 0.086(7) -0.018(5) -0.014(5) -0.039(5)
C30 0.080(7) 0.057(5) 0.078(6) 0.002(4) -0.056(5) -0.016(5)
C31 0.082(7) 0.085(7) 0.063(6) -0.017(5) -0.013(5) -0.031(6)
C32 0.056(6) 0.097(7) 0.097(8) -0.039(6) -0.041(6) 0.001(5)
C33 0.067(6) 0.077(6) 0.063(6) -0.007(5) -0.029(5) 0.026(5)
C34 0.095(7) 0.040(4) 0.097(7) -0.013(5) -0.068(6) 0.004(5)
C35 0.090(7) 0.040(4) 0.093(7) 0.016(4) -0.068(6) -0.010(4)
C36 0.070(6) 0.045(4) 0.081(6) 0.011(4) -0.055(5) -0.003(4)
C37 0.060(6) 0.058(5) 0.077(6) 0.009(5) -0.034(5) 0.000(4)
C25A 0.060(7) 0.046(8) 0.069(7) 0.007(7) -0.034(6) -0.016(6)
C26A 0.052(10) 0.067(10) 0.074(10) -0.002(9) -0.023(8) -0.025(9)
C27A 0.061(10) 0.055(9) 0.094(12) -0.017(8) -0.012(9) -0.023(8)
C25B 0.056(7) 0.055(8) 0.067(7) 0.010(7) -0.033(6) -0.023(6)
C26B 0.052(10) 0.081(11) 0.065(8) 0.011(10) -0.029(8) -0.027(10)
C27B 0.048(9) 0.083(11) 0.073(9) 0.001(9) -0.033(8) -0.022(8)
Au2 0.05038(19) 0.03061(13) 0.04912(17) 0.00333(12) -0.03359(14) -0.00924(12)
N3 0.047(3) 0.030(3) 0.050(3) 0.000(2) -0.033(3) -0.009(2)
N4 0.044(3) 0.031(3) 0.043(3) 0.000(2) -0.023(3) -0.008(2)
C38 0.053(5) 0.034(3) 0.044(4) 0.001(3) -0.029(4) -0.013(3)
C39 0.055(5) 0.037(3) 0.057(4) 0.009(3) -0.043(4) -0.010(3)
C40 0.054(5) 0.046(4) 0.063(5) 0.006(4) -0.032(4) -0.017(4)
C41 0.083(6) 0.038(4) 0.064(5) 0.011(4) -0.057(5) -0.029(4)
C42 0.090(7) 0.042(4) 0.055(5) 0.013(4) -0.043(5) -0.031(4)
C43 0.111(8) 0.052(5) 0.070(6) 0.026(4) -0.068(6) -0.043(5)
C44 0.096(8) 0.060(5) 0.108(8) 0.030(5) -0.081(7) -0.032(5)
C45 0.076(6) 0.061(5) 0.108(8) 0.003(5) -0.068(6) -0.006(5)
C46 0.052(5) 0.041(4) 0.086(6) 0.007(4) -0.045(5) -0.007(4)
C47 0.063(6) 0.094(7) 0.089(7) -0.009(6) -0.048(5) 0.004(5)
C48 0.084(7) 0.102(8) 0.121(8) -0.028(7) -0.061(6) 0.003(6)
C49 0.147(11) 0.120(9) 0.085(8) -0.011(7) -0.035(7) -0.023(8)
C50 0.110(7) 0.061(5) 0.054(5) 0.010(4) -0.041(5) -0.050(5)
C51 0.118(9) 0.076(6) 0.118(8) -0.023(6) -0.027(7) -0.042(6)
C52 0.145(11) 0.108(9) 0.143(10) 0.056(8) -0.026(9) -0.027(8)
C53 0.046(4) 0.034(3) 0.057(4) 0.010(3) -0.035(4) -0.014(3)
C54 0.042(4) 0.037(3) 0.056(4) 0.000(3) -0.028(4) -0.010(3)
C55 0.043(5) 0.039(4) 0.078(6) 0.005(4) -0.033(4) -0.003(3)
C56 0.051(5) 0.043(4) 0.092(7) 0.011(5) -0.039(5) -0.015(4)
C57 0.062(6) 0.058(5) 0.071(6) 0.030(5) -0.035(5) -0.027(4)
C58 0.057(5) 0.043(4) 0.052(4) 0.009(3) -0.032(4) -0.018(4)
C62 0.053(5) 0.045(4) 0.060(5) -0.007(4) -0.026(4) -0.004(3)
C63 0.065(6) 0.089(6) 0.071(6) -0.025(5) -0.023(5) -0.023(5)
C64 0.076(6) 0.077(6) 0.063(5) -0.010(5) -0.021(5) -0.031(5)
C59A 0.046(11) 0.048(10) 0.023(8) 0.009(8) -0.016(8) 0.005(9)
C60A 0.070(13) 0.067(11) 0.052(11) 0.005(9) -0.019(10) -0.006(10)
C61A 0.049(10) 0.056(9) 0.042(8) 0.007(7) -0.020(7) -0.015(8)
C59B 0.064(15) 0.074(14) 0.085(16) -0.018(13) -0.006(12) -0.030(12)
C60B 0.079(15) 0.080(14) 0.089(16) -0.006(13) -0.010(14) -0.024(12)
C61B 0.067(13) 0.094(14) 0.109(17) -0.031(13) -0.026(11) -0.028(11)
C26 0.084(6) 0.053(5) 0.092(6) 0.010(5) -0.052(5) 0.000(5)
C25 0.101(7) 0.076(6) 0.110(7) 0.001(6) -0.044(6) -0.020(6)
C27 0.111(8) 0.107(7) 0.112(8) -0.009(7) -0.045(7) -0.016(7)
C61 0.105(8) 0.096(7) 0.105(7) -0.007(6) -0.039(7) -0.004(6)
C65 0.103(7) 0.084(6) 0.092(7) 0.004(6) -0.053(6) 0.015(6)
C66 0.093(7) 0.078(6) 0.094(7) -0.003(6) -0.058(6) 0.018(6)
C59 0.138(12) 0.056(7) 0.101(10) 0.011(7) -0.043(9) 0.012(8)
C75A 0.085(8) 0.069(8) 0.078(8) 0.024(7) -0.036(7) -0.039(7)
C80A 0.087(9) 0.073(8) 0.084(9) 0.023(7) -0.024(8) -0.043(7)
C79A 0.083(9) 0.090(9) 0.091(9) 0.018(8) -0.022(8) -0.037(8)
C78A 0.084(9) 0.092(9) 0.089(9) 0.012(8) -0.029(8) -0.038(7)
C77A 0.092(9) 0.083(8) 0.081(8) 0.010(7) -0.028(7) -0.037(7)
C76A 0.093(9) 0.075(8) 0.084(9) 0.022(7) -0.028(7) -0.036(7)
C81A 0.087(13) 0.109(14) 0.113(14) 0.021(12) -0.055(11) -0.025(11)
C75B 0.078(8) 0.057(7) 0.084(9) 0.013(7) -0.024(7) -0.025(7)
C76B 0.072(8) 0.062(7) 0.085(9) 0.018(7) -0.018(7) -0.028(7)
C77B 0.072(8) 0.074(8) 0.091(9) 0.016(8) -0.010(8) -0.029(7)
C78B 0.074(9) 0.076(8) 0.097(10) 0.011(8) -0.001(8) -0.030(8)
C79B 0.079(9) 0.068(8) 0.102(10) 0.008(8) 0.003(8) -0.033(7)
C80B 0.078(8) 0.061(7) 0.093(9) 0.008(7) -0.013(7) -0.034(7)
C81B 0.093(13) 0.084(12) 0.101(14) 0.001(11) -0.032(12) -0.012(11)

loop_
_atom_type_symbol
_atom_type_description
_atom_type_scat_dispersion_real
_atom_type_scat_dispersion_imag
_atom_type_scat_source
C C 0.0033 0.0016 'International Tables Vol C Tables 4.2.6.8 and 6.1.1.4'
H H 0.0000 0.0000 'International Tables Vol C Tables 4.2.6.8 and 6.1.1.4'
Au Au -2.0133 8.8022 'International Tables Vol C Tables 4.2.6.8 and 6.1.1.4'
Cl Cl 0.1484 0.1585 'International Tables Vol C Tables 4.2.6.8 and 6.1.1.4'
N N 0.0061 0.0033 'International Tables Vol C Tables 4.2.6.8 and 6.1.1.4'
Ti Ti 0.2776 0.4457 'International Tables Vol C Tables 4.2.6.8 and 6.1.1.4'

loop_
_exptl_crystal_face_index_h
_exptl_crystal_face_index_k
_exptl_crystal_face_index_l
_exptl_crystal_face_perp_dist
1 -2 8 0.1973
-3 -3 -4 0.0917
8 3 0 0.0841
2 8 5 0.1379
-8 -1 -3 0.0874
-8 2 1 0.1217
8 -1 -2 0.1076

loop_
_geom_angle_atom_site_label_1
_geom_angle_atom_site_label_2
_geom_angle_atom_site_label_3
_geom_angle
_geom_angle_site_symmetry_1
_geom_angle_site_symmetry_3
_geom_angle_publ_flag
N1 Au1 Au1 85.90(15) . 2_676 ?
N1 Au1 N2 170.2(2) . 2_676 ?
N2 Au1 Au1 84.30(14) 2_676 2_676 ?
Cl1 Ti1 C28 114.1(3) . . ?
Cl1 Ti1 C29 136.8(3) . . ?
Cl1 Ti1 C30 111.1(3) . . ?
Cl1 Ti1 C31 80.8(3) . . ?
Cl1 Ti1 C32 83.0(3) . . ?
Cl1 Ti1 C33 117.6(3) . . ?
Cl1 Ti1 C34 85.6(3) . . ?
Cl1 Ti1 C35 81.2(2) . . ?
Cl1 Ti1 C36 110.2(2) . . ?
Cl1 Ti1 C37 137.9(2) . . ?
C3 Ti1 Cl1 95.4(2) . . ?
C3 Ti1 C28 75.2(3) . . ?
C3 Ti1 C29 99.1(3) . . ?
C3 Ti1 C30 131.4(3) . . ?
C3 Ti1 C31 123.0(3) . . ?
C3 Ti1 C32 89.6(3) . . ?
C3 Ti1 C33 73.4(3) . . ?
C3 Ti1 C34 84.5(3) . . ?
C3 Ti1 C35 118.9(3) . . ?
C3 Ti1 C36 130.3(3) . . ?
C3 Ti1 C37 99.8(3) . . ?
C29 Ti1 C28 34.9(3) . . ?
C29 Ti1 C31 57.2(3) . . ?
C29 Ti1 C32 56.8(3) . . ?
C29 Ti1 C33 105.5(4) . . ?
C29 Ti1 C35 124.5(3) . . ?
C30 Ti1 C28 57.2(3) . . ?
C30 Ti1 C29 34.9(3) . . ?
C30 Ti1 C31 34.1(3) . . ?
C30 Ti1 C32 56.2(3) . . ?
C30 Ti1 C33 122.0(4) . . ?
C30 Ti1 C34 135.4(3) . . ?
C30 Ti1 C35 105.3(3) . . ?
C30 Ti1 C36 78.3(3) . . ?
C30 Ti1 C37 87.2(3) . . ?
C31 Ti1 C28 56.3(3) . . ?
C31 Ti1 C32 33.4(3) . . ?
C31 Ti1 C33 155.7(3) . . ?
C32 Ti1 C28 33.5(3) . . ?
C33 Ti1 C28 120.8(4) . . ?
C33 Ti1 C32 153.8(4) . . ?
C34 Ti1 C28 152.6(4) . . ?
C34 Ti1 C29 136.0(4) . . ?
C34 Ti1 C31 150.1(3) . . ?
C34 Ti1 C32 166.7(3) . . ?
C34 Ti1 C33 33.5(3) . . ?
C34 Ti1 C35 34.5(3) . . ?
C35 Ti1 C28 159.3(3) . . ?
C35 Ti1 C31 116.5(3) . . ?
C35 Ti1 C32 148.4(4) . . ?
C35 Ti1 C33 56.4(3) . . ?
C36 Ti1 C28 125.5(3) . . ?
C36 Ti1 C29 90.6(3) . . ?
C36 Ti1 C31 103.2(3) . . ?
C36 Ti1 C32 134.0(3) . . ?
C36 Ti1 C33 57.1(3) . . ?
C36 Ti1 C34 57.1(3) . . ?
C36 Ti1 C35 34.1(3) . . ?
C37 Ti1 C28 107.8(4) . . ?
C37 Ti1 C29 79.0(3) . . ?
C37 Ti1 C31 120.7(3) . . ?
C37 Ti1 C32 135.7(3) . . ?
C37 Ti1 C33 35.1(3) . . ?
C37 Ti1 C34 57.4(3) . . ?
C37 Ti1 C35 57.1(3) . . ?
C37 Ti1 C36 34.5(3) . . ?
C1 N1 Au1 121.4(4) . . ?
C1 N1 C4 119.7(5) . . ?
C4 N1 Au1 118.3(4) . . ?
C1 N2 Au1 123.7(4) . 2_676 ?
C1 N2 C16 120.2(5) . . ?
C16 N2 Au1 115.9(4) . 2_676 ?
N1 C1 C2 116.7(5) . . ?
N2 C1 N1 124.7(5) . . ?
N2 C1 C2 118.1(5) . . ?
C3 C2 C1 177.3(8) . . ?
C2 C3 Ti1 175.1(5) . . ?
C5 C4 N1 120.3(7) . . ?
C5 C4 C9 121.2(7) . . ?
C9 C4 N1 118.4(6) . . ?
C4 C5 C6 118.7(8) . . ?
C4 C5 C13 122.4(7) . . ?
C6 C5 C13 119.0(7) . . ?
C5 C6 H6 119.7 . . ?
C7 C6 C5 120.6(8) . . ?
C7 C6 H6 119.7 . . ?
C6 C7 H7 119.3 . . ?
C6 C7 C8 121.4(8) . . ?
C8 C7 H7 119.3 . . ?
C7 C8 H8 120.1 . . ?
C7 C8 C9 119.8(8) . . ?
C9 C8 H8 120.1 . . ?
C4 C9 C10 121.7(7) . . ?
C8 C9 C4 118.2(7) . . ?
C8 C9 C10 119.9(8) . . ?
C9 C10 H10 108.5 . . ?
C9 C10 C11 112.7(7) . . ?
C9 C10 C12 108.4(6) . . ?
C11 C10 H10 108.5 . . ?
C11 C10 C12 110.1(7) . . ?
C12 C10 H10 108.5 . . ?
C10 C11 H11A 109.5 . . ?
C10 C11 H11B 109.5 . . ?
C10 C11 H11C 109.5 . . ?
H11A C11 H11B 109.5 . . ?
H11A C11 H11C 109.5 . . ?
H11B C11 H11C 109.5 . . ?
C10 C12 H12A 109.5 . . ?
C10 C12 H12B 109.5 . . ?
C10 C12 H12C 109.5 . . ?
H12A C12 H12B 109.5 . . ?
H12A C12 H12C 109.5 . . ?
H12B C12 H12C 109.5 . . ?
C5 C13 H13 108.2 . . ?
C5 C13 C14 111.1(7) . . ?
C5 C13 C15 110.6(7) . . ?
C14 C13 H13 108.2 . . ?
C14 C13 C15 110.4(7) . . ?
C15 C13 H13 108.2 . . ?
C13 C14 H14A 109.5 . . ?
C13 C14 H14B 109.5 . . ?
C13 C14 H14C 109.5 . . ?
H14A C14 H14B 109.5 . . ?
H14A C14 H14C 109.5 . . ?
H14B C14 H14C 109.5 . . ?
C13 C15 H15A 109.5 . . ?
C13 C15 H15B 109.5 . . ?
C13 C15 H15C 109.5 . . ?
H15A C15 H15B 109.5 . . ?
H15A C15 H15C 109.5 . . ?
H15B C15 H15C 109.5 . . ?
C17 C16 N2 117.0(6) . . ?
C21 C16 N2 120.8(6) . . ?
C21 C16 C17 122.1(6) . . ?
C16 C17 C25A 126.7(13) . . ?
C16 C17 C25B 118.1(12) . . ?
C18 C17 C16 116.9(7) . . ?
C18 C17 C25A 116.0(12) . . ?
C18 C17 C25B 125.0(13) . . ?
C17 C18 H18 119.0 . . ?
C19 C18 C17 121.9(7) . . ?
C19 C18 H18 119.0 . . ?
C18 C19 H19 120.1 . . ?
C20 C19 C18 119.9(7) . . ?
C20 C19 H19 120.1 . . ?
C19 C20 H20 119.1 . . ?
C19 C20 C21 121.8(8) . . ?
C21 C20 H20 119.1 . . ?
C16 C21 C20 117.3(7) . . ?
C16 C21 C22 121.7(6) . . ?
C20 C21 C22 121.0(7) . . ?
C21 C22 H22 108.3 . . ?
C21 C22 C23 110.2(7) . . ?
C21 C22 C24 112.7(7) . . ?
C23 C22 H22 108.3 . . ?
C23 C22 C24 109.1(8) . . ?
C24 C22 H22 108.3 . . ?
C22 C23 H23A 109.5 . . ?
C22 C23 H23B 109.5 . . ?
C22 C23 H23C 109.5 . . ?
H23A C23 H23B 109.5 . . ?
H23A C23 H23C 109.5 . . ?
H23B C23 H23C 109.5 . . ?
C22 C24 H24A 109.5 . . ?
C22 C24 H24B 109.5 . . ?
C22 C24 H24C 109.5 . . ?
H24A C24 H24B 109.5 . . ?
H24A C24 H24C 109.5 . . ?
H24B C24 H24C 109.5 . . ?
Ti1 C28 H28 120.9 . . ?
C29 C28 Ti1 71.4(4) . . ?
C29 C28 H28 126.3 . . ?
C32 C28 Ti1 73.2(5) . . ?
C32 C28 H28 126.3 . . ?
C32 C28 C29 107.4(8) . . ?
Ti1 C29 H29 119.4 . . ?
C28 C29 Ti1 73.7(5) . . ?
C28 C29 H29 126.9 . . ?
C30 C29 Ti1 72.0(4) . . ?
C30 C29 C28 106.2(8) . . ?
C30 C29 H29 126.9 . . ?
Ti1 C30 H30 119.1 . . ?
C29 C30 Ti1 73.1(4) . . ?
C29 C30 H30 125.8 . . ?
C31 C30 Ti1 73.9(5) . . ?
C31 C30 C29 108.4(8) . . ?
C31 C30 H30 125.8 . . ?
Ti1 C31 H31 119.9 . . ?
C30 C31 Ti1 72.1(5) . . ?
C30 C31 H31 125.8 . . ?
C32 C31 Ti1 74.0(6) . . ?
C32 C31 C30 108.3(9) . . ?
C32 C31 H31 125.8 . . ?
Ti1 C32 H32 120.6 . . ?
C28 C32 Ti1 73.3(5) . . ?
C28 C32 H32 125.1 . . ?
C31 C32 Ti1 72.6(6) . . ?
C31 C32 C28 109.7(8) . . ?
C31 C32 H32 125.1 . . ?
Ti1 C33 H33 122.5 . . ?
C34 C33 Ti1 72.1(5) . . ?
C34 C33 H33 126.0 . . ?
C34 C33 C37 108.0(8) . . ?
C37 C33 Ti1 71.2(5) . . ?
C37 C33 H33 126.0 . . ?
Ti1 C34 H34 118.5 . . ?
C33 C34 Ti1 74.5(5) . . ?
C33 C34 H34 125.7 . . ?
C33 C34 C35 108.6(8) . . ?
C35 C34 Ti1 73.2(5) . . ?
C35 C34 H34 125.7 . . ?
Ti1 C35 H35 120.9 . . ?
C34 C35 Ti1 72.4(4) . . ?
C34 C35 H35 125.9 . . ?
C36 C35 Ti1 72.5(4) . . ?
C36 C35 C34 108.1(8) . . ?
C36 C35 H35 125.9 . . ?
Ti1 C36 H36 120.0 . . ?
C35 C36 Ti1 73.4(4) . . ?
C35 C36 H36 125.8 . . ?
C35 C36 C37 108.4(8) . . ?
C37 C36 Ti1 72.6(4) . . ?
C37 C36 H36 125.8 . . ?
Ti1 C37 H37 118.7 . . ?
C33 C37 Ti1 73.8(5) . . ?
C33 C37 H37 126.6 . . ?
C36 C37 Ti1 72.9(5) . . ?
C36 C37 C33 106.7(9) . . ?
C36 C37 H37 126.6 . . ?
C17 C25A H25A 105.3 . . ?
C17 C25A C27A 115.9(16) . . ?
C26A C25A C17 110(2) . . ?
C26A C25A H25A 105.3 . . ?
C26A C25A C27A 113(2) . . ?
C27A C25A H25A 105.3 . . ?
C25A C26A H26A 109.5 . . ?
C25A C26A H26B 109.5 . . ?
C25A C26A H26C 109.5 . . ?
H26A C26A H26B 109.5 . . ?
H26A C26A H26C 109.5 . . ?
H26B C26A H26C 109.5 . . ?
C25A C27A H27A 109.5 . . ?
C25A C27A H27B 109.5 . . ?
C25A C27A H27C 109.5 . . ?
H27A C27A H27B 109.5 . . ?
H27A C27A H27C 109.5 . . ?
H27B C27A H27C 109.5 . . ?
C17 C25B H25B 109.1 . . ?
C17 C25B C26B 109(2) . . ?
C26B C25B H25B 109.1 . . ?
C27B C25B C17 110(2) . . ?
C27B C25B H25B 109.1 . . ?
C27B C25B C26B 110.0(17) . . ?
C25B C26B H26D 109.5 . . ?
C25B C26B H26E 109.5 . . ?
C25B C26B H26F 109.5 . . ?
H26D C26B H26E 109.5 . . ?
H26D C26B H26F 109.5 . . ?
H26E C26B H26F 109.5 . . ?
C25B C27B H27D 109.5 . . ?
C25B C27B H27E 109.5 . . ?
C25B C27B H27F 109.5 . . ?
H27D C27B H27E 109.5 . . ?
H27D C27B H27F 109.5 . . ?
H27E C27B H27F 109.5 . . ?
N3 Au2 Au2 86.34(13) . 2_785 ?
N3 Au2 N4 170.54(18) . 2_785 ?
N4 Au2 Au2 84.21(13) 2_785 2_785 ?
C38 N3 Au2 122.1(4) . . ?
C38 N3 C41 116.6(5) . . ?
C41 N3 Au2 121.3(4) . . ?
C38 N4 Au2 123.4(4) . 2_785 ?
C38 N4 C53 118.1(5) . . ?
C53 N4 Au2 118.4(4) . 2_785 ?
N3 C38 N4 124.0(6) . . ?
N3 C38 C39 118.6(5) . . ?
N4 C38 C39 117.4(5) . . ?
C40 C39 C38 176.3(8) . . ?
C39 C40 Ti2B 172.2(8) . . ?
C39 C40 Ti2A 177.2(8) . . ?
C42 C41 N3 119.0(8) . . ?
C42 C41 C46 122.3(7) . . ?
C46 C41 N3 118.5(7) . . ?
C41 C42 C43 116.9(9) . . ?
C41 C42 C50 122.8(7) . . ?
C43 C42 C50 120.3(8) . . ?
C42 C43 H43 119.1 . . ?
C44 C43 C42 121.7(8) . . ?
C44 C43 H43 119.1 . . ?
C43 C44 H44 119.7 . . ?
C43 C44 C45 120.7(8) . . ?
C45 C44 H44 119.7 . . ?
C44 C45 H45 119.7 . . ?
C44 C45 C46 120.6(10) . . ?
C46 C45 H45 119.7 . . ?
C41 C46 C45 117.7(8) . . ?
C41 C46 C47 124.1(6) . . ?
C45 C46 C47 118.2(9) . . ?
C46 C47 H47 107.4 . . ?
C46 C47 C48 112.0(8) . . ?
C46 C47 C49 110.8(8) . . ?
C48 C47 H47 107.4 . . ?
C48 C47 C49 111.5(9) . . ?
C49 C47 H47 107.4 . . ?
C47 C48 H48A 109.5 . . ?
C47 C48 H48B 109.5 . . ?
C47 C48 H48C 109.5 . . ?
H48A C48 H48B 109.5 . . ?
H48A C48 H48C 109.5 . . ?
H48B C48 H48C 109.5 . . ?
C47 C49 H49A 109.5 . . ?
C47 C49 H49B 109.5 . . ?
C47 C49 H49C 109.5 . . ?
H49A C49 H49B 109.5 . . ?
H49A C49 H49C 109.5 . . ?
H49B C49 H49C 109.5 . . ?
C42 C50 H50 107.4 . . ?
C42 C50 C51 113.6(7) . . ?
C42 C50 C52 110.8(8) . . ?
C51 C50 H50 107.4 . . ?
C52 C50 H50 107.4 . . ?
C52 C50 C51 109.9(9) . . ?
C50 C51 H51A 109.5 . . ?
C50 C51 H51B 109.5 . . ?
C50 C51 H51C 109.5 . . ?
H51A C51 H51B 109.5 . . ?
H51A C51 H51C 109.5 . . ?
H51B C51 H51C 109.5 . . ?
C50 C52 H52A 109.5 . . ?
C50 C52 H52B 109.5 . . ?
C50 C52 H52C 109.5 . . ?
H52A C52 H52B 109.5 . . ?
H52A C52 H52C 109.5 . . ?
H52B C52 H52C 109.5 . . ?
C54 C53 N4 119.2(6) . . ?
C54 C53 C58 122.4(6) . . ?
C58 C53 N4 118.4(6) . . ?
C53 C54 C62 122.2(6) . . ?
C55 C54 C53 118.6(7) . . ?
C55 C54 C62 119.1(7) . . ?
C54 C55 H55 119.6 . . ?
C54 C55 C56 120.9(8) . . ?
C56 C55 H55 119.6 . . ?
C55 C56 H56 119.6 . . ?
C55 C56 C57 120.8(7) . . ?
C57 C56 H56 119.6 . . ?
C56 C57 H57 119.7 . . ?
C56 C57 C58 120.5(8) . . ?
C58 C57 H57 119.7 . . ?
C53 C58 C57 116.7(7) . . ?
C53 C58 C59A 122.0(13) . . ?
C53 C58 C59B 122.0(19) . . ?
C57 C58 C59A 121.2(14) . . ?
C57 C58 C59B 121.3(19) . . ?
C54 C62 H62 106.5 . . ?
C54 C62 C63 113.6(7) . . ?
C54 C62 C64 111.5(6) . . ?
C63 C62 H62 106.5 . . ?
C63 C62 C64 111.8(7) . . ?
C64 C62 H62 106.5 . . ?
C62 C63 H63A 109.5 . . ?
C62 C63 H63B 109.5 . . ?
C62 C63 H63C 109.5 . . ?
H63A C63 H63B 109.5 . . ?
H63A C63 H63C 109.5 . . ?
H63B C63 H63C 109.5 . . ?
C62 C64 H64A 109.5 . . ?
C62 C64 H64B 109.5 . . ?
C62 C64 H64C 109.5 . . ?
H64A C64 H64B 109.5 . . ?
H64A C64 H64C 109.5 . . ?
H64B C64 H64C 109.5 . . ?
C40 Ti2B C67A 116.5(3) . . ?
C40 Ti2B C66A 83.0(3) . . ?
C40 Ti2B C65A 69.3(3) . . ?
C40 Ti2B C69A 91.4(3) . . ?
C40 Ti2B C68A 120.7(3) . . ?
C40 Ti2B C71A 101.3(3) . . ?
C40 Ti2B C70A 74.0(3) . . ?
C40 Ti2B C74A 82.7(3) . . ?
C40 Ti2B C73A 118.6(4) . . ?
C40 Ti2B C72A 132.7(3) . . ?
Cl2A Ti2B C40 100.3(3) . . ?
Cl2A Ti2B C67A 84.2(3) . . ?
Cl2A Ti2B C66A 86.6(3) . . ?
Cl2A Ti2B C65A 117.1(3) . . ?
Cl2A Ti2B C69A 136.0(3) . . ?
Cl2A Ti2B C68A 113.9(3) . . ?
Cl2A Ti2B C71A 144.9(3) . . ?
Cl2A Ti2B C70A 132.0(4) . . ?
Cl2A Ti2B C74A 97.6(4) . . ?
Cl2A Ti2B C73A 85.7(3) . . ?
Cl2A Ti2B C72A 111.9(3) . . ?
C67A Ti2B C66A 33.65(15) . . ?
C67A Ti2B C65A 53.77(18) . . ?
C67A Ti2B C69A 53.10(19) . . ?
C67A Ti2B C68A 32.94(14) . . ?
C66A Ti2B C65A 32.04(14) . . ?
C66A Ti2B C69A 52.65(19) . . ?
C66A Ti2B C68A 54.24(18) . . ?
C65A Ti2B C69A 30.91(14) . . ?
C68A Ti2B C65A 52.43(19) . . ?
C68A Ti2B C69A 31.28(14) . . ?
C71A Ti2B C67A 109.9(4) . . ?
C71A Ti2B C66A 123.2(4) . . ?
C71A Ti2B C65A 96.4(4) . . ?
C71A Ti2B C69A 70.6(3) . . ?
C71A Ti2B C68A 77.3(4) . . ?
C71A Ti2B C70A 34.44(15) . . ?
C70A Ti2B C67A 141.8(4) . . ?
C70A Ti2B C66A 137.4(4) . . ?
C70A Ti2B C65A 105.4(4) . . ?
C70A Ti2B C69A 92.0(4) . . ?
C70A Ti2B C68A 109.1(4) . . ?
C74A Ti2B C67A 160.2(4) . . ?
C74A Ti2B C66A 165.6(4) . . ?
C74A Ti2B C65A 138.2(4) . . ?
C74A Ti2B C69A 126.0(4) . . ?
C74A Ti2B C68A 133.9(4) . . ?
C74A Ti2B C71A 58.5(2) . . ?
C74A Ti2B C70A 34.83(16) . . ?
C73A Ti2B C67A 124.9(4) . . ?
C73A Ti2B C66A 158.1(4) . . ?
C73A Ti2B C65A 155.2(4) . . ?
C73A Ti2B C69A 125.1(4) . . ?
C73A Ti2B C68A 111.2(4) . . ?
C73A Ti2B C71A 59.6(2) . . ?
C73A Ti2B C70A 59.1(2) . . ?
C73A Ti2B C74A 36.26(18) . . ?
C73A Ti2B C72A 36.77(18) . . ?
C72A Ti2B C67A 100.9(4) . . ?
C72A Ti2B C66A 130.9(4) . . ?
C72A Ti2B C65A 119.6(4) . . ?
C72A Ti2B C69A 88.7(4) . . ?
C72A Ti2B C68A 76.9(3) . . ?
C72A Ti2B C71A 35.45(16) . . ?
C72A Ti2B C70A 58.7(2) . . ?
C72A Ti2B C74A 60.0(2) . . ?
C58 C59A H59A 108.9 . . ?
C58 C59A C61A 110(2) . . ?
C60A C59A C58 108(3) . . ?
C60A C59A H59A 108.9 . . ?
C60A C59A C61A 112(3) . . ?
C61A C59A H59A 108.9 . . ?
C59A C60A H60A 109.5 . . ?
C59A C60A H60B 109.5 . . ?
C59A C60A H60C 109.5 . . ?
H60A C60A H60B 109.5 . . ?
H60A C60A H60C 109.5 . . ?
H60B C60A H60C 109.5 . . ?
C59A C61A H61A 109.5 . . ?
C59A C61A H61B 109.5 . . ?
C59A C61A H61C 109.5 . . ?
H61A C61A H61B 109.5 . . ?
H61A C61A H61C 109.5 . . ?
H61B C61A H61C 109.5 . . ?
Ti2B C67A H67A 112.6 . . ?
C66A C67A Ti2B 75.1(5) . . ?
C66A C67A H67A 126.0 . . ?
C66A C67A C68A 108.0 . . ?
C68A C67A Ti2B 78.8(5) . . ?
C68A C67A H67A 126.0 . . ?
Ti2B C66A H66A 114.7 . . ?
C67A C66A Ti2B 71.2(5) . . ?
C67A C66A H66A 126.0 . . ?
C67A C66A C65A 108.0 . . ?
C65A C66A Ti2B 80.2(5) . . ?
C65A C66A H66A 126.0 . . ?
Ti2B C65A H65A 121.4 . . ?
C66A C65A Ti2B 67.7(4) . . ?
C66A C65A H65A 126.0 . . ?
C69A C65A Ti2B 76.5(4) . . ?
C69A C65A C66A 108.0 . . ?
C69A C65A H65A 126.0 . . ?
Ti2B C69A H69A 123.6 . . ?
C65A C69A Ti2B 72.6(4) . . ?
C65A C69A H69A 126.0 . . ?
C65A C69A C68A 108.0 . . ?
C68A C69A Ti2B 69.5(4) . . ?
C68A C69A H69A 126.0 . . ?
Ti2B C68A H68A 118.2 . . ?
C67A C68A Ti2B 68.3(5) . . ?
C67A C68A H68A 126.0 . . ?
C69A C68A Ti2B 79.3(5) . . ?
C69A C68A C67A 108.0 . . ?
C69A C68A H68A 126.0 . . ?
Ti2B C71A H71A 123.6 . . ?
C70A C71A Ti2B 74.0(4) . . ?
C70A C71A H71A 126.0 . . ?
C72A C71A Ti2B 68.0(4) . . ?
C72A C71A H71A 126.0 . . ?
C72A C71A C70A 108.0 . . ?
Ti2B C70A H70A 124.9 . . ?
C71A C70A Ti2B 71.6(4) . . ?
C71A C70A H70A 126.0 . . ?
C74A C70A Ti2B 69.1(4) . . ?
C74A C70A C71A 108.0 . . ?
C74A C70A H70A 126.0 . . ?
Ti2B C74A H74A 121.2 . . ?
C70A C74A Ti2B 76.1(4) . . ?
C70A C74A H74A 126.0 . . ?
C70A C74A C73A 108.0 . . ?
C73A C74A Ti2B 68.4(4) . . ?
C73A C74A H74A 126.0 . . ?
Ti2B C73A H73A 117.5 . . ?
C74A C73A Ti2B 75.4(5) . . ?
C74A C73A H73A 126.0 . . ?
C74A C73A C72A 108.0 . . ?
C72A C73A Ti2B 73.1(5) . . ?
C72A C73A H73A 126.0 . . ?
Ti2B C72A H72A 119.1 . . ?
C71A C72A Ti2B 76.6(4) . . ?
C71A C72A H72A 126.0 . . ?
C73A C72A Ti2B 70.2(5) . . ?
C73A C72A C71A 108.0 . . ?
C73A C72A H72A 126.0 . . ?
C40 Ti2A Cl2B 90.5(3) . . ?
C40 Ti2A C68B 142.2(4) . . ?
C40 Ti2A C67B 122.1(4) . . ?
C40 Ti2A C66B 88.0(4) . . ?
C40 Ti2A C65B 78.1(4) . . ?
C40 Ti2A C71B 135.1(4) . . ?
C40 Ti2A C72B 113.4(4) . . ?
C40 Ti2A C73B 81.1(3) . . ?
C40 Ti2A C74B 78.3(4) . . ?
C40 Ti2A C70B 110.3(5) . . ?
C69B Ti2A C40 109.2(4) . . ?
C69B Ti2A Cl2B 136.3(4) . . ?
C69B Ti2A C68B 39.2(2) . . ?
C69B Ti2A C67B 62.5(3) . . ?
C69B Ti2A C66B 62.7(3) . . ?
C69B Ti2A C65B 39.5(2) . . ?
C69B Ti2A C71B 92.6(5) . . ?
C69B Ti2A C72B 126.7(5) . . ?
C69B Ti2A C73B 136.1(5) . . ?
C69B Ti2A C74B 103.6(5) . . ?
C69B Ti2A C70B 78.7(5) . . ?
C68B Ti2A Cl2B 103.4(4) . . ?
C68B Ti2A C67B 36.21(18) . . ?
C68B Ti2A C66B 60.9(2) . . ?
C68B Ti2A C71B 77.3(4) . . ?
C68B Ti2A C72B 104.2(4) . . ?
C68B Ti2A C73B 134.5(4) . . ?
C68B Ti2A C74B 121.8(5) . . ?
C68B Ti2A C70B 86.6(5) . . ?
C67B Ti2A Cl2B 73.9(3) . . ?
C67B Ti2A C71B 102.8(4) . . ?
C67B Ti2A C72B 114.7(4) . . ?
C67B Ti2A C73B 147.3(4) . . ?
C66B Ti2A Cl2B 80.1(4) . . ?
C66B Ti2A C67B 35.12(17) . . ?
C66B Ti2A C71B 136.7(4) . . ?
C66B Ti2A C72B 146.0(5) . . ?
C66B Ti2A C73B 160.7(5) . . ?
C65B Ti2A Cl2B 115.0(4) . . ?
C65B Ti2A C68B 64.1(3) . . ?
C65B Ti2A C67B 61.0(2) . . ?
C65B Ti2A C66B 36.46(19) . . ?
C65B Ti2A C71B 132.0(5) . . ?
C65B Ti2A C72B 166.1(5) . . ?
C65B Ti2A C73B 151.7(5) . . ?
C65B Ti2A C74B 120.7(5) . . ?
C65B Ti2A C70B 112.1(5) . . ?
C71B Ti2A Cl2B 100.3(4) . . ?
C71B Ti2A C72B 34.14(17) . . ?
C71B Ti2A C73B 57.2(2) . . ?
C72B Ti2A Cl2B 73.9(3) . . ?
C73B Ti2A Cl2B 84.1(4) . . ?
C73B Ti2A C72B 34.10(16) . . ?
C74B Ti2A Cl2B 118.8(4) . . ?
C74B Ti2A C67B 157.4(5) . . ?
C74B Ti2A C66B 156.4(5) . . ?
C74B Ti2A C71B 58.2(3) . . ?
C74B Ti2A C72B 57.5(2) . . ?
C74B Ti2A C73B 34.89(18) . . ?
C70B Ti2A Cl2B 131.4(4) . . ?
C70B Ti2A C67B 121.9(5) . . ?
C70B Ti2A C66B 141.1(5) . . ?
C70B Ti2A C71B 35.0(2) . . ?
C70B Ti2A C72B 57.6(2) . . ?
C70B Ti2A C73B 58.1(2) . . ?
C70B Ti2A C74B 35.5(2) . . ?
C58 C59B H59B 106.5 . . ?
C58 C59B C61B 111(3) . . ?
C60B C59B C58 115(3) . . ?
C60B C59B H59B 106.5 . . ?
C60B C59B C61B 111(3) . . ?
C61B C59B H59B 106.5 . . ?
C59B C60B H60D 109.5 . . ?
C59B C60B H60E 109.5 . . ?
C59B C60B H60F 109.5 . . ?
H60D C60B H60E 109.5 . . ?
H60D C60B H60F 109.5 . . ?
H60E C60B H60F 109.5 . . ?
C59B C61B H61D 109.5 . . ?
C59B C61B H61E 109.5 . . ?
C59B C61B H61F 109.5 . . ?
H61D C61B H61E 109.5 . . ?
H61D C61B H61F 109.5 . . ?
H61E C61B H61F 109.5 . . ?
Ti2A C69B H69B 115.9 . . ?
C68B C69B Ti2A 75.6(5) . . ?
C68B C69B H69B 126.0 . . ?
C65B C69B Ti2A 74.6(5) . . ?
C65B C69B H69B 126.0 . . ?
C65B C69B C68B 108.0 . . ?
Ti2A C68B H68B 121.3 . . ?
C69B C68B Ti2A 65.2(5) . . ?
C69B C68B H68B 126.0 . . ?
C67B C68B Ti2A 79.0(5) . . ?
C67B C68B C69B 108.0 . . ?
C67B C68B H68B 126.0 . . ?
Ti2A C67B H67B 128.7 . . ?
C68B C67B Ti2A 64.8(5) . . ?
C68B C67B H67B 126.0 . . ?
C66B C67B Ti2A 72.0(5) . . ?
C66B C67B C68B 108.0 . . ?
C66B C67B H67B 126.0 . . ?
Ti2A C66B H66B 128.2 . . ?
C67B C66B Ti2A 72.9(5) . . ?
C67B C66B H66B 126.0 . . ?
C67B C66B C65B 108.0 . . ?
C65B C66B Ti2A 64.3(5) . . ?
C65B C66B H66B 126.0 . . ?
Ti2A C65B H65B 120.4 . . ?
C69B C65B Ti2A 65.9(5) . . ?
C69B C65B C66B 108.0 . . ?
C69B C65B H65B 126.0 . . ?
C66B C65B Ti2A 79.2(5) . . ?
C66B C65B H65B 126.0 . . ?
Ti2A C71B H71B 121.2 . . ?
C72B C71B Ti2A 74.7(5) . . ?
C72B C71B H71B 126.0 . . ?
C70B C71B Ti2A 69.9(5) . . ?
C70B C71B H71B 126.0 . . ?
C70B C71B C72B 108.0 . . ?
Ti2A C72B H72B 123.0 . . ?
C71B C72B Ti2A 71.2(6) . . ?
C71B C72B H72B 126.0 . . ?
C73B C72B Ti2A 71.4(5) . . ?
C73B C72B C71B 108.0 . . ?
C73B C72B H72B 126.0 . . ?
Ti2A C73B H73B 121.4 . . ?
C72B C73B Ti2A 74.5(5) . . ?
C72B C73B H73B 126.0 . . ?
C74B C73B Ti2A 69.8(5) . . ?
C74B C73B C72B 108.0 . . ?
C74B C73B H73B 126.0 . . ?
Ti2A C74B H74B 118.5 . . ?
C73B C74B Ti2A 75.3(5) . . ?
C73B C74B H74B 126.0 . . ?
C73B C74B C70B 108.0 . . ?
C70B C74B Ti2A 72.1(6) . . ?
C70B C74B H74B 126.0 . . ?
Ti2A C70B H70B 118.4 . . ?
C71B C70B Ti2A 75.2(5) . . ?
C71B C70B C74B 108.0 . . ?
C71B C70B H70B 126.0 . . ?
C74B C70B Ti2A 72.4(6) . . ?
C74B C70B H70B 126.0 . . ?
C25 C26 C66 120.0 . . ?
C25 C26 C59 116.8(9) . . ?
C66 C26 C59 123.1(9) . . ?
C26 C25 H25 120.0 . . ?
C27 C25 C26 120.0 . . ?
C27 C25 H25 120.0 . . ?
C25 C27 H27 120.0 . . ?
C25 C27 C61 120.0 . . ?
C61 C27 H27 120.0 . . ?
C27 C61 H61 120.0 . . ?
C27 C61 C65 120.0 . . ?
C65 C61 H61 120.0 . . ?
C61 C65 H65 120.0 . . ?
C66 C65 C61 120.0 . . ?
C66 C65 H65 120.0 . . ?
C26 C66 H66 120.0 . . ?
C65 C66 C26 120.0 . . ?
C65 C66 H66 120.0 . . ?
C26 C59 H59C 109.5 . . ?
C26 C59 H59D 109.5 . . ?
C26 C59 H59E 109.5 . . ?
H59C C59 H59D 109.5 . . ?
H59C C59 H59E 109.5 . . ?
H59D C59 H59E 109.5 . . ?
C80A C75A C76A 120.0 . . ?
C80A C75A C81A 119.7(15) . . ?
C76A C75A C81A 120.0(14) . . ?
C75A C80A H80A 120.0 . . ?
C79A C80A C75A 120.0 . . ?
C79A C80A H80A 120.0 . . ?
C80A C79A H79A 120.0 . . ?
C80A C79A C78A 120.0 . . ?
C78A C79A H79A 120.0 . . ?
C79A C78A H78A 120.0 . . ?
C77A C78A C79A 120.0 . . ?
C77A C78A H78A 120.0 . . ?
C78A C77A H77A 120.0 . . ?
C76A C77A C78A 120.0 . . ?
C76A C77A H77A 120.0 . . ?
C75A C76A H76A 120.0 . . ?
C77A C76A C75A 120.0 . . ?
C77A C76A H76A 120.0 . . ?
C75A C81A H81A 109.5 . . ?
C75A C81A H81B 109.5 . . ?
C75A C81A H81C 109.5 . . ?
H81A C81A H81B 109.5 . . ?
H81A C81A H81C 109.5 . . ?
H81B C81A H81C 109.5 . . ?
C76B C75B C80B 120.0 . . ?
C76B C75B C81B 120.1(10) . . ?
C80B C75B C81B 119.9(10) . . ?
C75B C76B H76B 120.0 . . ?
C77B C76B C75B 120.0 . . ?
C77B C76B H76B 120.0 . . ?
C76B C77B H77B 120.0 . . ?
C78B C77B C76B 120.0 . . ?
C78B C77B H77B 120.0 . . ?
C77B C78B H78B 120.0 . . ?
C77B C78B C79B 120.0 . . ?
C79B C78B H78B 120.0 . . ?
C78B C79B H79B 120.0 . . ?
C80B C79B C78B 120.0 . . ?
C80B C79B H79B 120.0 . . ?
C75B C80B H80B 120.0 . . ?
C79B C80B C75B 120.0 . . ?
C79B C80B H80B 120.0 . . ?
C75B C81B H81D 109.5 . . ?
C75B C81B H81E 109.5 . . ?
C75B C81B H81F 109.5 . . ?
H81D C81B H81E 109.5 . . ?
H81D C81B H81F 109.5 . . ?
H81E C81B H81F 109.5 . . ?
H82A C82 H82B 109.5 . . ?
H82A C82 H82C 109.5 . . ?
H82B C82 H82C 109.5 . . ?
C83 C82 H82A 109.5 . . ?
C83 C82 H82B 109.5 . . ?
C83 C82 H82C 109.5 . . ?
C85 C86 H86 120.0 . . ?
C85 C86 C87 120.0 . . ?
C87 C86 H86 120.0 . . ?
C86 C85 H85 120.0 . . ?
C84 C85 C86 120.0 . . ?
C84 C85 H85 120.0 . . ?
C85 C84 H84 120.0 . . ?
C85 C84 C83 120.0 . . ?
C83 C84 H84 120.0 . . ?
C84 C83 C82 119.5(3) . . ?
C84 C83 C88 120.0 . . ?
C88 C83 C82 119.4(3) . . ?
C83 C88 H88 120.0 . . ?
C87 C88 C83 120.0 . . ?
C87 C88 H88 120.0 . . ?
C86 C87 H87 120.0 . . ?
C88 C87 C86 120.0 . . ?
C88 C87 H87 120.0 . . ?
H89A C89 H89B 109.5 . . ?
H89A C89 H89C 109.5 . . ?
H89B C89 H89C 109.5 . . ?
C90 C89 H89A 109.5 . . ?
C90 C89 H89B 109.5 . . ?
C90 C89 H89C 109.5 . . ?
C94 C95 H95 120.0 . . ?
C94 C95 C90 120.0 . . ?
C90 C95 H95 120.0 . . ?
C95 C94 H94 120.0 . . ?
C95 C94 C93 120.0 . . ?
C93 C94 H94 120.0 . . ?
C94 C93 H93 120.0 . . ?
C94 C93 C92 120.0 . . ?
C92 C93 H93 120.0 . . ?
C93 C92 H92 120.0 . . ?
C91 C92 C93 120.0 . . ?
C91 C92 H92 120.0 . . ?
C92 C91 H91 120.0 . . ?
C90 C91 C92 120.0 . . ?
C90 C91 H91 120.0 . . ?
C95 C90 C89 119.9(2) . . ?
C91 C90 C89 119.8(2) . . ?
C91 C90 C95 120.0 . . ?
H75A C75 H75B 109.5 . . ?
H75A C75 H75C 109.5 . . ?
H75B C75 H75C 109.5 . . ?
C76 C75 H75A 109.5 . . ?
C76 C75 H75B 109.5 . . ?
C76 C75 H75C 109.5 . . ?
C79 C78 H78 120.0 . . ?
C79 C78 C77 120.0 . . ?
C77 C78 H78 120.0 . . ?
C78 C79 H79 120.0 . . ?
C80 C79 C78 120.0 . . ?
C80 C79 H79 120.0 . . ?
C79 C80 H80 120.0 . . ?
C81 C80 C79 120.0 . . ?
C81 C80 H80 120.0 . . ?
C80 C81 H81 120.0 . . ?
C80 C81 C76 120.0 . . ?
C76 C81 H81 120.0 . . ?
C81 C76 C75 121.3(13) . . ?
C77 C76 C75 118.6(13) . . ?
C77 C76 C81 120.0 . . ?
C78 C77 H77 120.0 . . ?
C76 C77 C78 120.0 . . ?
C76 C77 H77 120.0 . . ?

loop_
_geom_bond_atom_site_label_1
_geom_bond_atom_site_label_2
_geom_bond_distance
_geom_bond_site_symmetry_2
_geom_bond_publ_flag
Au1 Au1 2.6940(5) 2_676 ?
Au1 N1 2.024(4) . ?
Au1 N2 2.039(5) 2_676 ?
Ti1 Cl1 2.335(2) . ?
Ti1 C3 2.100(6) . ?
Ti1 C28 2.381(8) . ?
Ti1 C29 2.352(8) . ?
Ti1 C30 2.338(8) . ?
Ti1 C31 2.361(9) . ?
Ti1 C32 2.379(10) . ?
Ti1 C33 2.378(9) . ?
Ti1 C34 2.348(8) . ?
Ti1 C35 2.358(7) . ?
Ti1 C36 2.347(7) . ?
Ti1 C37 2.344(9) . ?
N1 C1 1.350(7) . ?
N1 C4 1.438(8) . ?
N2 C1 1.299(8) . ?
N2 C16 1.466(8) . ?
C1 C2 1.454(8) . ?
C2 C3 1.210(8) . ?
C4 C5 1.391(9) . ?
C4 C9 1.404(11) . ?
C5 C6 1.404(10) . ?
C5 C13 1.525(11) . ?
C6 H6 0.9500 . ?
C6 C7 1.347(12) . ?
C7 H7 0.9500 . ?
C7 C8 1.391(12) . ?
C8 H8 0.9500 . ?
C8 C9 1.403(10) . ?
C9 C10 1.493(10) . ?
C10 H10 1.0000 . ?
C10 C11 1.520(11) . ?
C10 C12 1.538(10) . ?
C11 H11A 0.9800 . ?
C11 H11B 0.9800 . ?
C11 H11C 0.9800 . ?
C12 H12A 0.9800 . ?
C12 H12B 0.9800 . ?
C12 H12C 0.9800 . ?
C13 H13 1.0000 . ?
C13 C14 1.530(11) . ?
C13 C15 1.542(11) . ?
C14 H14A 0.9800 . ?
C14 H14B 0.9800 . ?
C14 H14C 0.9800 . ?
C15 H15A 0.9800 . ?
C15 H15B 0.9800 . ?
C15 H15C 0.9800 . ?
C16 C17 1.416(9) . ?
C16 C21 1.384(10) . ?
C17 C18 1.392(9) . ?
C17 C25A 1.526(15) . ?
C17 C25B 1.530(15) . ?
C18 H18 0.9500 . ?
C18 C19 1.366(10) . ?
C19 H19 0.9500 . ?
C19 C20 1.364(11) . ?
C20 H20 0.9500 . ?
C20 C21 1.402(9) . ?
C21 C22 1.546(11) . ?
C22 H22 1.0000 . ?
C22 C23 1.554(12) . ?
C22 C24 1.562(13) . ?
C23 H23A 0.9800 . ?
C23 H23B 0.9800 . ?
C23 H23C 0.9800 . ?
C24 H24A 0.9800 . ?
C24 H24B 0.9800 . ?
C24 H24C 0.9800 . ?
C28 H28 0.9500 . ?
C28 C29 1.419(12) . ?
C28 C32 1.372(14) . ?
C29 H29 0.9500 . ?
C29 C30 1.406(12) . ?
C30 H30 0.9500 . ?
C30 C31 1.377(12) . ?
C31 H31 0.9500 . ?
C31 C32 1.362(12) . ?
C32 H32 0.9500 . ?
C33 H33 0.9500 . ?
C33 C34 1.360(13) . ?
C33 C37 1.423(12) . ?
C34 H34 0.9500 . ?
C34 C35 1.394(11) . ?
C35 H35 0.9500 . ?
C35 C36 1.378(11) . ?
C36 H36 0.9500 . ?
C36 C37 1.391(11) . ?
C37 H37 0.9500 . ?
C25A H25A 1.0000 . ?
C25A C26A 1.49(4) . ?
C25A C27A 1.54(3) . ?
C26A H26A 0.9800 . ?
C26A H26B 0.9800 . ?
C26A H26C 0.9800 . ?
C27A H27A 0.9800 . ?
C27A H27B 0.9800 . ?
C27A H27C 0.9800 . ?
C25B H25B 1.0000 . ?
C25B C26B 1.62(4) . ?
C25B C27B 1.45(3) . ?
C26B H26D 0.9800 . ?
C26B H26E 0.9800 . ?
C26B H26F 0.9800 . ?
C27B H27D 0.9800 . ?
C27B H27E 0.9800 . ?
C27B H27F 0.9800 . ?
Au2 Au2 2.6973(5) 2_785 ?
Au2 N3 2.022(5) . ?
Au2 N4 2.041(5) 2_785 ?
N3 C38 1.333(7) . ?
N3 C41 1.453(8) . ?
N4 C38 1.343(7) . ?
N4 C53 1.433(7) . ?
C38 C39 1.453(8) . ?
C39 C40 1.197(9) . ?
C40 Ti2B 2.138(8) . ?
C40 Ti2A 2.105(8) . ?
C41 C42 1.385(10) . ?
C41 C46 1.408(12) . ?
C42 C43 1.429(11) . ?
C42 C50 1.482(12) . ?
C43 H43 0.9500 . ?
C43 C44 1.352(13) . ?
C44 H44 0.9500 . ?
C44 C45 1.379(13) . ?
C45 H45 0.9500 . ?
C45 C46 1.410(10) . ?
C46 C47 1.503(12) . ?
C47 H47 1.0000 . ?
C47 C48 1.520(13) . ?
C47 C49 1.539(15) . ?
C48 H48A 0.9800 . ?
C48 H48B 0.9800 . ?
C48 H48C 0.9800 . ?
C49 H49A 0.9800 . ?
C49 H49B 0.9800 . ?
C49 H49C 0.9800 . ?
C50 H50 1.0000 . ?
C50 C51 1.547(12) . ?
C50 C52 1.540(12) . ?
C51 H51A 0.9800 . ?
C51 H51B 0.9800 . ?
C51 H51C 0.9800 . ?
C52 H52A 0.9800 . ?
C52 H52B 0.9800 . ?
C52 H52C 0.9800 . ?
C53 C54 1.401(10) . ?
C53 C58 1.409(10) . ?
C54 C55 1.373(9) . ?
C54 C62 1.492(10) . ?
C55 H55 0.9500 . ?
C55 C56 1.383(11) . ?
C56 H56 0.9500 . ?
C56 C57 1.388(12) . ?
C57 H57 0.9500 . ?
C57 C58 1.415(9) . ?
C58 C59A 1.51(4) . ?
C58 C59B 1.52(6) . ?
C62 H62 1.0000 . ?
C62 C63 1.525(10) . ?
C62 C64 1.529(10) . ?
C63 H63A 0.9800 . ?
C63 H63B 0.9800 . ?
C63 H63C 0.9800 . ?
C64 H64A 0.9800 . ?
C64 H64B 0.9800 . ?
C64 H64C 0.9800 . ?
Ti2B Cl2A 2.113(6) . ?
Ti2B C67A 2.426(12) . ?
Ti2B C66A 2.476(12) . ?
Ti2B C65A 2.638(13) . ?
Ti2B C69A 2.687(13) . ?
Ti2B C68A 2.561(12) . ?
Ti2B C71A 2.382(12) . ?
Ti2B C70A 2.413(12) . ?
Ti2B C74A 2.323(12) . ?
Ti2B C73A 2.231(12) . ?
Ti2B C72A 2.269(12) . ?
C59A H59A 1.0000 . ?
C59A C60A 1.46(5) . ?
C59A C61A 1.56(3) . ?
C60A H60A 0.9800 . ?
C60A H60B 0.9800 . ?
C60A H60C 0.9800 . ?
C61A H61A 0.9800 . ?
C61A H61B 0.9800 . ?
C61A H61C 0.9800 . ?
C67A H67A 0.9500 . ?
C67A C66A 1.4200 . ?
C67A C68A 1.4200 . ?
C66A H66A 0.9500 . ?
C66A C65A 1.4200 . ?
C65A H65A 0.9500 . ?
C65A C69A 1.4200 . ?
C69A H69A 0.9500 . ?
C69A C68A 1.4200 . ?
C68A H68A 0.9500 . ?
C71A H71A 0.9500 . ?
C71A C70A 1.4200 . ?
C71A C72A 1.4200 . ?
C70A H70A 0.9500 . ?
C70A C74A 1.4200 . ?
C74A H74A 0.9500 . ?
C74A C73A 1.4200 . ?
C73A H73A 0.9500 . ?
C73A C72A 1.4200 . ?
C72A H72A 0.9500 . ?
Ti2A Cl2B 2.623(7) . ?
Ti2A C69B 2.038(14) . ?
Ti2A C68B 2.175(13) . ?
Ti2A C67B 2.360(12) . ?
Ti2A C66B 2.347(12) . ?
Ti2A C65B 2.153(13) . ?
Ti2A C71B 2.395(15) . ?
Ti2A C72B 2.440(12) . ?
Ti2A C73B 2.401(13) . ?
Ti2A C74B 2.330(14) . ?
Ti2A C70B 2.326(16) . ?
C59B H59B 1.0000 . ?
C59B C60B 1.52(6) . ?
C59B C61B 1.53(5) . ?
C60B H60D 0.9800 . ?
C60B H60E 0.9800 . ?
C60B H60F 0.9800 . ?
C61B H61D 0.9800 . ?
C61B H61E 0.9800 . ?
C61B H61F 0.9800 . ?
C69B H69B 0.9500 . ?
C69B C68B 1.4200 . ?
C69B C65B 1.4200 . ?
C68B H68B 0.9500 . ?
C68B C67B 1.4200 . ?
C67B H67B 0.9500 . ?
C67B C66B 1.4200 . ?
C66B H66B 0.9500 . ?
C66B C65B 1.4200 . ?
C65B H65B 0.9500 . ?
C71B H71B 0.9500 . ?
C71B C72B 1.4200 . ?
C71B C70B 1.4200 . ?
C72B H72B 0.9500 . ?
C72B C73B 1.4200 . ?
C73B H73B 0.9500 . ?
C73B C74B 1.4200 . ?
C74B H74B 0.9500 . ?
C74B C70B 1.4200 . ?
C70B H70B 0.9500 . ?
C26 C25 1.3900 . ?
C26 C66 1.3900 . ?
C26 C59 1.405(12) . ?
C25 H25 0.9500 . ?
C25 C27 1.3900 . ?
C27 H27 0.9500 . ?
C27 C61 1.3900 . ?
C61 H61 0.9500 . ?
C61 C65 1.3900 . ?
C65 H65 0.9500 . ?
C65 C66 1.3900 . ?
C66 H66 0.9500 . ?
C59 H59C 0.9800 . ?
C59 H59D 0.9800 . ?
C59 H59E 0.9800 . ?
C75A C80A 1.3900 . ?
C75A C76A 1.3900 . ?
C75A C81A 1.52(2) . ?
C80A H80A 0.9500 . ?
C80A C79A 1.3900 . ?
C79A H79A 0.9500 . ?
C79A C78A 1.3900 . ?
C78A H78A 0.9500 . ?
C78A C77A 1.3900 . ?
C77A H77A 0.9500 . ?
C77A C76A 1.3900 . ?
C76A H76A 0.9500 . ?
C81A H81A 0.9800 . ?
C81A H81B 0.9800 . ?
C81A H81C 0.9800 . ?
C75B C76B 1.3900 . ?
C75B C80B 1.3900 . ?
C75B C81B 1.52(2) . ?
C76B H76B 0.9500 . ?
C76B C77B 1.3900 . ?
C77B H77B 0.9500 . ?
C77B C78B 1.3900 . ?
C78B H78B 0.9500 . ?
C78B C79B 1.3900 . ?
C79B H79B 0.9500 . ?
C79B C80B 1.3900 . ?
C80B H80B 0.9500 . ?
C81B H81D 0.9800 . ?
C81B H81E 0.9800 . ?
C81B H81F 0.9800 . ?
C82 H82A 0.9800 . ?
C82 H82B 0.9800 . ?
C82 H82C 0.9800 . ?
C82 C83 1.493(14) . ?
C86 H86 0.9500 . ?
C86 C85 1.3900 . ?
C86 C87 1.3900 . ?
C85 H85 0.9500 . ?
C85 C84 1.3900 . ?
C84 H84 0.9500 . ?
C84 C83 1.3900 . ?
C83 C88 1.3900 . ?
C88 H88 0.9500 . ?
C88 C87 1.3900 . ?
C87 H87 0.9500 . ?
C89 H89A 0.9800 . ?
C89 H89B 0.9800 . ?
C89 H89C 0.9800 . ?
C89 C90 1.530(3) . ?
C95 H95 0.9500 . ?
C95 C94 1.3900 . ?
C95 C90 1.3900 . ?
C94 H94 0.9500 . ?
C94 C93 1.3900 . ?
C93 H93 0.9500 . ?
C93 C92 1.3900 . ?
C92 H92 0.9500 . ?
C92 C91 1.3900 . ?
C91 H91 0.9500 . ?
C91 C90 1.3900 . ?
C75 H75A 0.9800 . ?
C75 H75B 0.9800 . ?
C75 H75C 0.9800 . ?
C75 C76 1.492(14) . ?
C78 H78 0.9500 . ?
C78 C79 1.3900 . ?
C78 C77 1.3900 . ?
C79 H79 0.9500 . ?
C79 C80 1.3900 . ?
C80 H80 0.9500 . ?
C80 C81 1.3900 . ?
C81 H81 0.9500 . ?
C81 C76 1.3900 . ?
C76 C77 1.3900 . ?
C77 H77 0.9500 . ?

loop_
_geom_torsion_atom_site_label_1
_geom_torsion_atom_site_label_2
_geom_torsion_atom_site_label_3
_geom_torsion_atom_site_label_4
_geom_torsion
_geom_torsion_site_symmetry_1
_geom_torsion_site_symmetry_2
_geom_torsion_site_symmetry_3
_geom_torsion_site_symmetry_4
_geom_torsion_publ_flag
Au1 N1 C1 N2 0.5(10) . . . . ?
Au1 N1 C1 C2 172.2(5) . . . . ?
Au1 N1 C4 C5 94.6(6) . . . . ?
Au1 N1 C4 C9 -81.7(6) . . . . ?
Au1 N2 C1 N1 -0.4(10) 2_676 . . . ?
Au1 N2 C1 C2 -171.9(5) 2_676 . . . ?
Au1 N2 C16 C17 86.8(7) 2_676 . . . ?
Au1 N2 C16 C21 -91.6(6) 2_676 . . . ?
Ti1 C28 C29 C30 65.2(6) . . . . ?
Ti1 C28 C32 C31 -63.9(7) . . . . ?
Ti1 C29 C30 C31 66.0(6) . . . . ?
Ti1 C30 C31 C32 65.7(7) . . . . ?
Ti1 C31 C32 C28 64.4(7) . . . . ?
Ti1 C33 C34 C35 65.8(6) . . . . ?
Ti1 C33 C37 C36 -66.0(6) . . . . ?
Ti1 C34 C35 C36 64.2(6) . . . . ?
Ti1 C35 C36 C37 64.7(6) . . . . ?
Ti1 C36 C37 C33 66.6(6) . . . . ?
N1 C4 C5 C6 -175.6(5) . . . . ?
N1 C4 C5 C13 3.3(9) . . . . ?
N1 C4 C9 C8 175.6(5) . . . . ?
N1 C4 C9 C10 -0.4(9) . . . . ?
N2 C16 C17 C18 -179.4(6) . . . . ?
N2 C16 C17 C25A -7.6(19) . . . . ?
N2 C16 C17 C25B 1.1(17) . . . . ?
N2 C16 C21 C20 -179.1(6) . . . . ?
N2 C16 C21 C22 3.4(10) . . . . ?
C1 N1 C4 C5 -93.4(8) . . . . ?
C1 N1 C4 C9 90.2(8) . . . . ?
C1 N2 C16 C17 -98.4(8) . . . . ?
C1 N2 C16 C21 83.3(9) . . . . ?
C4 N1 C1 N2 -171.2(7) . . . . ?
C4 N1 C1 C2 0.5(10) . . . . ?
C4 C5 C6 C7 -0.6(10) . . . . ?
C4 C5 C13 C14 118.0(7) . . . . ?
C4 C5 C13 C15 -119.1(8) . . . . ?
C4 C9 C10 C11 -131.8(8) . . . . ?
C4 C9 C10 C12 106.1(8) . . . . ?
C5 C4 C9 C8 -0.7(9) . . . . ?
C5 C4 C9 C10 -176.7(6) . . . . ?
C5 C6 C7 C8 0.7(11) . . . . ?
C6 C5 C13 C14 -63.1(8) . . . . ?
C6 C5 C13 C15 59.9(9) . . . . ?
C6 C7 C8 C9 -0.8(11) . . . . ?
C7 C8 C9 C4 0.8(9) . . . . ?
C7 C8 C9 C10 176.8(6) . . . . ?
C8 C9 C10 C11 52.3(9) . . . . ?
C8 C9 C10 C12 -69.8(8) . . . . ?
C9 C4 C5 C6 0.6(9) . . . . ?
C9 C4 C5 C13 179.6(6) . . . . ?
C13 C5 C6 C7 -179.6(6) . . . . ?
C16 N2 C1 N1 -174.8(6) . . . . ?
C16 N2 C1 C2 13.6(10) . . . . ?
C16 C17 C18 C19 -0.7(10) . . . . ?
C16 C17 C25A C26A 97(2) . . . . ?
C16 C17 C25A C27A -132.4(19) . . . . ?
C16 C17 C25B C26B 139.6(14) . . . . ?
C16 C17 C25B C27B -99.5(19) . . . . ?
C16 C21 C22 C23 -101.0(8) . . . . ?
C16 C21 C22 C24 136.9(7) . . . . ?
C17 C16 C21 C20 2.6(10) . . . . ?
C17 C16 C21 C22 -174.9(7) . . . . ?
C17 C18 C19 C20 0.8(11) . . . . ?
C18 C17 C25A C26A -91.3(18) . . . . ?
C18 C17 C25A C27A 39(3) . . . . ?
C18 C17 C25B C26B -40(2) . . . . ?
C18 C17 C25B C27B 81(3) . . . . ?
C18 C19 C20 C21 0.8(12) . . . . ?
C19 C20 C21 C16 -2.4(12) . . . . ?
C19 C20 C21 C22 175.1(8) . . . . ?
C20 C21 C22 C23 81.6(10) . . . . ?
C20 C21 C22 C24 -40.4(10) . . . . ?
C21 C16 C17 C18 -1.1(10) . . . . ?
C21 C16 C17 C25A 170.8(17) . . . . ?
C21 C16 C17 C25B 179.5(16) . . . . ?
C28 C29 C30 Ti1 -66.3(6) . . . . ?
C28 C29 C30 C31 -0.3(9) . . . . ?
C29 C28 C32 Ti1 63.7(6) . . . . ?
C29 C28 C32 C31 -0.2(11) . . . . ?
C29 C30 C31 Ti1 -65.5(6) . . . . ?
C29 C30 C31 C32 0.2(10) . . . . ?
C30 C31 C32 Ti1 -64.4(6) . . . . ?
C30 C31 C32 C28 0.0(11) . . . . ?
C32 C28 C29 Ti1 -64.9(6) . . . . ?
C32 C28 C29 C30 0.3(10) . . . . ?
C33 C34 C35 Ti1 -66.6(6) . . . . ?
C33 C34 C35 C36 -2.4(10) . . . . ?
C34 C33 C37 Ti1 63.1(6) . . . . ?
C34 C33 C37 C36 -2.9(10) . . . . ?
C34 C35 C36 Ti1 -64.1(6) . . . . ?
C34 C35 C36 C37 0.6(10) . . . . ?
C35 C36 C37 Ti1 -65.2(6) . . . . ?
C35 C36 C37 C33 1.4(10) . . . . ?
C37 C33 C34 Ti1 -62.5(6) . . . . ?
C37 C33 C34 C35 3.3(10) . . . . ?
C25A C17 C18 C19 -173.4(16) . . . . ?
C25B C17 C18 C19 178.8(17) . . . . ?
Au2 N3 C38 N4 1.7(10) . . . . ?
Au2 N3 C38 C39 -177.2(5) . . . . ?
Au2 N3 C41 C42 85.7(7) . . . . ?
Au2 N3 C41 C46 -90.6(7) . . . . ?
Au2 N4 C38 N3 -2.1(10) 2_785 . . . ?
Au2 N4 C38 C39 176.8(5) 2_785 . . . ?
Au2 N4 C53 C54 -92.0(6) 2_785 . . . ?
Au2 N4 C53 C58 86.4(7) 2_785 . . . ?
N3 C41 C42 C43 -178.9(6) . . . . ?
N3 C41 C42 C50 2.3(10) . . . . ?
N3 C41 C46 C45 179.6(6) . . . . ?
N3 C41 C46 C47 -1.7(11) . . . . ?
N4 C53 C54 C55 178.6(5) . . . . ?
N4 C53 C54 C62 1.3(9) . . . . ?
N4 C53 C58 C57 -177.9(6) . . . . ?
N4 C53 C58 C59A 0.9(19) . . . . ?
N4 C53 C58 C59B 3(2) . . . . ?
C38 N3 C41 C42 -93.2(8) . . . . ?
C38 N3 C41 C46 90.5(8) . . . . ?
C38 N4 C53 C54 84.5(8) . . . . ?
C38 N4 C53 C58 -97.1(7) . . . . ?
C41 N3 C38 N4 -179.5(7) . . . . ?
C41 N3 C38 C39 1.6(10) . . . . ?
C41 C42 C43 C44 2.0(11) . . . . ?
C41 C42 C50 C51 111.6(9) . . . . ?
C41 C42 C50 C52 -124.1(9) . . . . ?
C41 C46 C47 C48 117.2(9) . . . . ?
C41 C46 C47 C49 -117.6(9) . . . . ?
C42 C41 C46 C45 3.5(11) . . . . ?
C42 C41 C46 C47 -177.9(8) . . . . ?
C42 C43 C44 C45 -2.1(13) . . . . ?
C43 C42 C50 C51 -67.2(9) . . . . ?
C43 C42 C50 C52 57.1(10) . . . . ?
C43 C44 C45 C46 2.7(13) . . . . ?
C44 C45 C46 C41 -3.3(12) . . . . ?
C44 C45 C46 C47 177.9(8) . . . . ?
C45 C46 C47 C48 -64.1(11) . . . . ?
C45 C46 C47 C49 61.1(11) . . . . ?
C46 C41 C42 C43 -2.8(10) . . . . ?
C46 C41 C42 C50 178.4(6) . . . . ?
C50 C42 C43 C44 -179.1(7) . . . . ?
C53 N4 C38 N3 -178.4(7) . . . . ?
C53 N4 C38 C39 0.5(10) . . . . ?
C53 C54 C55 C56 -0.2(10) . . . . ?
C53 C54 C62 C63 -139.0(7) . . . . ?
C53 C54 C62 C64 93.5(8) . . . . ?
C53 C58 C59A C60A 97(2) . . . . ?
C53 C58 C59A C61A -140.3(17) . . . . ?
C53 C58 C59B C60B 125(3) . . . . ?
C53 C58 C59B C61B -108(3) . . . . ?
C54 C53 C58 C57 0.4(10) . . . . ?
C54 C53 C58 C59A 179.2(18) . . . . ?
C54 C53 C58 C59B -178(2) . . . . ?
C54 C55 C56 C57 -0.8(11) . . . . ?
C55 C54 C62 C63 43.6(9) . . . . ?
C55 C54 C62 C64 -83.8(8) . . . . ?
C55 C56 C57 C58 1.5(11) . . . . ?
C56 C57 C58 C53 -1.3(10) . . . . ?
C56 C57 C58 C59A 179.8(18) . . . . ?
C56 C57 C58 C59B 177(2) . . . . ?
C57 C58 C59A C60A -84.3(17) . . . . ?
C57 C58 C59A C61A 38(3) . . . . ?
C57 C58 C59B C60B -54(4) . . . . ?
C57 C58 C59B C61B 73(4) . . . . ?
C58 C53 C54 C55 0.3(10) . . . . ?
C58 C53 C54 C62 -177.1(6) . . . . ?
C62 C54 C55 C56 177.3(6) . . . . ?
Ti2B C67A C66A C65A -72.6(5) . . . . ?
Ti2B C67A C68A C69A 70.1(5) . . . . ?
Ti2B C66A C65A C69A -66.5(4) . . . . ?
Ti2B C65A C69A C68A -60.8(4) . . . . ?
Ti2B C69A C68A C67A -62.8(4) . . . . ?
Ti2B C71A C70A C74A -59.7(4) . . . . ?
Ti2B C71A C72A C73A 63.6(5) . . . . ?
Ti2B C70A C74A C73A -61.3(4) . . . . ?
Ti2B C74A C73A C72A -66.3(5) . . . . ?
Ti2B C73A C72A C71A -67.9(5) . . . . ?
C67A C66A C65A Ti2B 66.5(4) . . . . ?
C67A C66A C65A C69A 0.0 . . . . ?
C66A C67A C68A Ti2B -70.1(5) . . . . ?
C66A C67A C68A C69A 0.0 . . . . ?
C66A C65A C69A Ti2B 60.8(4) . . . . ?
C66A C65A C69A C68A 0.0 . . . . ?
C65A C69A C68A Ti2B 62.8(4) . . . . ?
C65A C69A C68A C67A 0.0 . . . . ?
C68A C67A C66A Ti2B 72.6(5) . . . . ?
C68A C67A C66A C65A 0.0 . . . . ?
C71A C70A C74A Ti2B 61.3(4) . . . . ?
C71A C70A C74A C73A 0.0 . . . . ?
C70A C71A C72A Ti2B -63.6(5) . . . . ?
C70A C71A C72A C73A 0.0 . . . . ?
C70A C74A C73A Ti2B 66.3(5) . . . . ?
C70A C74A C73A C72A 0.0 . . . . ?
C74A C73A C72A Ti2B 67.9(5) . . . . ?
C74A C73A C72A C71A 0.0 . . . . ?
C72A C71A C70A Ti2B 59.7(4) . . . . ?
C72A C71A C70A C74A 0.0 . . . . ?
Ti2A C69B C68B C67B -68.2(5) . . . . ?
Ti2A C69B C65B C66B 68.9(5) . . . . ?
Ti2A C68B C67B C66B -59.2(5) . . . . ?
Ti2A C67B C66B C65B -54.8(5) . . . . ?
Ti2A C66B C65B C69B -60.1(5) . . . . ?
Ti2A C71B C72B C73B 62.3(5) . . . . ?
Ti2A C71B C70B C74B -65.5(5) . . . . ?
Ti2A C72B C73B C74B 62.2(6) . . . . ?
Ti2A C73B C74B C70B 65.2(6) . . . . ?
Ti2A C74B C70B C71B 67.3(5) . . . . ?
C69B C68B C67B Ti2A 59.2(5) . . . . ?
C69B C68B C67B C66B 0.0 . . . . ?
C68B C69B C65B Ti2A -68.9(5) . . . . ?
C68B C69B C65B C66B 0.0 . . . . ?
C68B C67B C66B Ti2A 54.8(5) . . . . ?
C68B C67B C66B C65B 0.0 . . . . ?
C67B C66B C65B Ti2A 60.1(5) . . . . ?
C67B C66B C65B C69B 0.0 . . . . ?
C65B C69B C68B Ti2A 68.2(5) . . . . ?
C65B C69B C68B C67B 0.0 . . . . ?
C71B C72B C73B Ti2A -62.2(6) . . . . ?
C71B C72B C73B C74B 0.0 . . . . ?
C72B C71B C70B Ti2A 65.5(5) . . . . ?
C72B C71B C70B C74B 0.0 . . . . ?
C72B C73B C74B Ti2A -65.2(6) . . . . ?
C72B C73B C74B C70B 0.0 . . . . ?
C73B C74B C70B Ti2A -67.3(5) . . . . ?
C73B C74B C70B C71B 0.0 . . . . ?
C70B C71B C72B Ti2A -62.3(5) . . . . ?
C70B C71B C72B C73B 0.0 . . . . ?
C26 C25 C27 C61 0.0 . . . . ?
C25 C26 C66 C65 0.0 . . . . ?
C25 C27 C61 C65 0.0 . . . . ?
C27 C61 C65 C66 0.0 . . . . ?
C61 C65 C66 C26 0.0 . . . . ?
C66 C26 C25 C27 0.0 . . . . ?
C59 C26 C25 C27 -175.4(9) . . . . ?
C59 C26 C66 C65 175.1(9) . . . . ?
C75A C80A C79A C78A 0.0 . . . . ?
C80A C75A C76A C77A 0.0 . . . . ?
C80A C79A C78A C77A 0.0 . . . . ?
C79A C78A C77A C76A 0.0 . . . . ?
C78A C77A C76A C75A 0.0 . . . . ?
C76A C75A C80A C79A 0.0 . . . . ?
C81A C75A C80A C79A 173.6(16) . . . . ?
C81A C75A C76A C77A -173.5(16) . . . . ?
C75B C76B C77B C78B 0.0 . . . . ?
C76B C75B C80B C79B 0.0 . . . . ?
C76B C77B C78B C79B 0.0 . . . . ?
C77B C78B C79B C80B 0.0 . . . . ?
C78B C79B C80B C75B 0.0 . . . . ?
C80B C75B C76B C77B 0.0 . . . . ?
C81B C75B C76B C77B 176.6(16) . . . . ?
C81B C75B C80B C79B -176.7(16) . . . . ?
C82 C83 C88 C87 -168.0(19) . . . . ?
C86 C85 C84 C83 0.0 . . . . ?
C85 C86 C87 C88 0.0 . . . . ?
C85 C84 C83 C82 168.0(19) . . . . ?
C85 C84 C83 C88 0.0 . . . . ?
C84 C83 C88 C87 0.0 . . . . ?
C83 C88 C87 C86 0.0 . . . . ?
C87 C86 C85 C84 0.0 . . . . ?
C95 C94 C93 C92 0.0 . . . . ?
C94 C95 C90 C89 174(3) . . . . ?
C94 C95 C90 C91 0.0 . . . . ?
C94 C93 C92 C91 0.0 . . . . ?
C93 C92 C91 C90 0.0 . . . . ?
C92 C91 C90 C89 -174(3) . . . . ?
C92 C91 C90 C95 0.0 . . . . ?
C90 C95 C94 C93 0.0 . . . . ?
C75 C76 C77 C78 -177.3(16) . . . . ?
C78 C79 C80 C81 0.0 . . . . ?
C79 C78 C77 C76 0.0 . . . . ?
C79 C80 C81 C76 0.0 . . . . ?
C80 C81 C76 C75 177.2(16) . . . . ?
C80 C81 C76 C77 0.0 . . . . ?
C81 C76 C77 C78 0.0 . . . . ?
C77 C78 C79 C80 0.0 . . . . ?
